data_1508051
loop_
_publ_author_name
'Lee, Yunho'
'Mankad, Neal P.'
'Peters, Jonas C.'

_publ_section_title
;
 Triggering N(2) uptake via redox-induced expulsion of coordinated NH(3)
 and N(2) silylation at trigonal bipyramidal iron.
;
_journal_issue 7
_journal_name_full 'Nature chemistry'
_journal_page_first 558
_journal_page_last 565
_journal_paper_doi 10.1038/nchem.660
_journal_volume 2
_journal_year 2010
_chemical_formula_sum 'C86 H59 B F24 Fe N2 P3 Si'
_chemical_formula_weight 1764.01
_chemical_name_common 6a-BArF
_chemical_name_systematic
; 
 ? 
;
_space_group_IT_number 2
_symmetry_cell_setting triclinic
_symmetry_space_group_name_Hall '-P 1'
_symmetry_space_group_name_H-M 'P -1'
_atom_sites_solution_hydrogens geom
_atom_sites_solution_primary direct
_atom_sites_solution_secondary difmap
_audit_creation_method SHELXL-97
_cell_angle_alpha 105.8350(10)
_cell_angle_beta 115.1830(10)
_cell_angle_gamma 104.5370(10)
_cell_formula_units_Z 4
_cell_length_a 21.1566(4)
_cell_length_b 21.4783(4)
_cell_length_c 22.3299(7)
_cell_measurement_reflns_used 9937
_cell_measurement_temperature 296(2)
_cell_measurement_theta_max 68.54
_cell_measurement_theta_min 3.36
_cell_volume 8010.2(4)
_computing_cell_refinement 'Bruker SMART'
_computing_data_collection 'Bruker SMART'
_computing_data_reduction 'Bruker SAINT'
_computing_molecular_graphics 'Bruker SHELXTL'
_computing_publication_material 'Bruker SHELXTL'
_computing_structure_refinement 'SHELXL-97 (Sheldrick, 1997)'
_computing_structure_solution 'SHELXS-97 (Sheldrick, 1990)'
_diffrn_ambient_temperature 296(2)
_diffrn_measured_fraction_theta_full 0.931
_diffrn_measured_fraction_theta_max 0.931
_diffrn_measurement_device_type 'CCD area detector'
_diffrn_measurement_method 'phi and omega scans'
_diffrn_radiation_monochromator graphite
_diffrn_radiation_source 'fine-focus sealed tube'
_diffrn_radiation_type CuK\a
_diffrn_radiation_wavelength 1.54178
_diffrn_reflns_av_R_equivalents 0.0539
_diffrn_reflns_av_sigmaI/netI 0.0627
_diffrn_reflns_limit_h_max 23
_diffrn_reflns_limit_h_min -18
_diffrn_reflns_limit_k_max 25
_diffrn_reflns_limit_k_min -25
_diffrn_reflns_limit_l_max 26
_diffrn_reflns_limit_l_min -26
_diffrn_reflns_number 86180
_diffrn_reflns_theta_full 69.06
_diffrn_reflns_theta_max 69.06
_diffrn_reflns_theta_min 2.36
_exptl_absorpt_coefficient_mu 3.136
_exptl_absorpt_correction_T_max 0.7444
_exptl_absorpt_correction_T_min 0.5077
_exptl_absorpt_correction_type multi-scan
_exptl_crystal_colour red
_exptl_crystal_density_diffrn 1.473
_exptl_crystal_density_method 'not measured'
_exptl_crystal_description plate
_exptl_crystal_F_000 3604
_exptl_crystal_size_max 0.25
_exptl_crystal_size_mid 0.20
_exptl_crystal_size_min 0.10
_refine_diff_density_max 0.817
_refine_diff_density_min -0.549
_refine_diff_density_rms 0.066
_refine_ls_extinction_method none
_refine_ls_goodness_of_fit_ref 0.925
_refine_ls_hydrogen_treatment constr
_refine_ls_matrix_type full
_refine_ls_number_parameters 2183
_refine_ls_number_reflns 27776
_refine_ls_number_restraints 132
_refine_ls_restrained_S_all 0.924
_refine_ls_R_factor_all 0.0600
_refine_ls_R_factor_gt 0.0412
_refine_ls_shift/su_max 0.028
_refine_ls_shift/su_mean 0.001
_refine_ls_structure_factor_coef Fsqd
_refine_ls_weighting_details 'calc w=1/[\s^2^(Fo^2^)+(0.0517P)^2^+0.0000P] where P=(Fo^2^+2Fc^2^)/3'
_refine_ls_weighting_scheme calc
_refine_ls_wR_factor_gt 0.0970
_refine_ls_wR_factor_ref 0.1035
_reflns_number_gt 19915
_reflns_number_total 27776
_reflns_threshold_expression >2sigma(I)
_cod_data_source_file nchem.660-s8.cif
_cod_data_source_block test
_cod_depositor_comments
;
The following automatic conversions were performed:

'_symmetry_cell_setting' value 'Triclinic' changed to 'triclinic'
according to /home/saulius/struct/CIF-dictionaries/cif_core.dic
dictionary named 'cif_core.dic' version 2.4.1 from 2010-06-29.

Automatic conversion script
Id: cif_fix_values 1891 2012-01-12 08:04:46Z andrius 
;
_cod_original_cell_volume 8010.2(3)
_cod_original_sg_symbol_H-M P-1
_cod_database_code 1508051

loop_
_symmetry_equiv_pos_as_xyz
'x, y, z'
'-x, -y, -z'

loop_
_atom_site_label
_atom_site_type_symbol
_atom_site_fract_x
_atom_site_fract_y
_atom_site_fract_z
_atom_site_U_iso_or_equiv
_atom_site_adp_type
_atom_site_occupancy
_atom_site_symmetry_multiplicity
_atom_site_calc_flag
_atom_site_refinement_flags
_atom_site_disorder_assembly
_atom_site_disorder_group
Fe1 Fe 0.837122(19) 0.157543(18) 0.752453(18) 0.01068(8) Uani 1 1 d . . .
Fe2 Fe 0.65049(2) 0.338909(18) 0.237740(18) 0.01138(8) Uani 1 1 d . . .
N1 N 0.58724(12) 0.30909(12) 0.12564(11) 0.0250(5) Uani 1 1 d . . .
H1A H 0.6058 0.3462 0.1173 0.030 Uiso 1 1 calc R . .
H1B H 0.5953 0.2731 0.1028 0.030 Uiso 1 1 calc R . .
N2 N 0.50600(14) 0.28693(13) 0.09247(13) 0.0347(6) Uani 1 1 d . . .
H2A H 0.4870 0.2519 0.1024 0.052 Uiso 1 1 calc R . .
H2B H 0.4837 0.2715 0.0441 0.052 Uiso 1 1 calc R . .
H2C H 0.4967 0.3237 0.1103 0.052 Uiso 1 1 calc R . .
N3 N 0.97206(13) 0.20344(13) 0.90286(12) 0.0323(5) Uani 1 1 d . . .
H3A H 0.9801 0.1647 0.8891 0.048 Uiso 1 1 calc R . .
H3B H 0.9912 0.2215 0.9510 0.048 Uiso 1 1 calc R . .
H3C H 0.9952 0.2358 0.8924 0.048 Uiso 1 1 calc R . .
N4 N 0.88998(12) 0.18444(11) 0.86390(11) 0.0223(4) Uani 1 1 d . . .
H4A H 0.8822 0.2214 0.8851 0.027 Uiso 1 1 calc R . .
H4B H 0.8666 0.1473 0.8697 0.027 Uiso 1 1 calc R . .
B1 B 0.36257(15) 0.18331(14) 0.79217(13) 0.0159(5) Uani 1 1 d . . .
B2 B 0.12716(15) 0.31922(14) 0.21291(14) 0.0159(5) Uani 1 1 d . . .
C1 C 0.64306(13) 0.11019(12) 0.63400(12) 0.0166(5) Uani 1 1 d . . .
C2 C 0.56913(14) 0.10559(13) 0.61211(13) 0.0215(5) Uani 1 1 d . . .
H2 H 0.5524 0.1092 0.6448 0.026 Uiso 1 1 calc R . .
C3 C 0.67017(13) 0.10699(12) 0.58657(12) 0.0157(5) Uani 1 1 d . . .
C4 C 0.62072(14) 0.09812(12) 0.51597(13) 0.0181(5) Uani 1 1 d . . .
H4 H 0.6379 0.0969 0.4838 0.022 Uiso 1 1 calc R . .
C5 C 0.88279(13) 0.24539(12) 0.65900(12) 0.0156(5) Uani 1 1 d . . .
C6 C 0.69747(13) 0.18343(13) 0.78796(12) 0.0182(5) Uani 1 1 d . . .
C7 C 0.89940(13) 0.02049(12) 0.76837(12) 0.0163(5) Uani 1 1 d . . .
C8 C 1.12808(16) 0.19481(15) 0.76050(16) 0.0300(6) Uani 1 1 d . . .
H8 H 1.1761 0.2190 0.7684 0.036 Uiso 1 1 calc R . .
C9 C 0.52087(14) 0.09564(13) 0.54162(13) 0.0230(5) Uani 1 1 d . . .
H9 H 0.4712 0.0919 0.5264 0.028 Uiso 1 1 calc R . .
C10 C 0.92844(14) 0.29563(13) 0.64878(13) 0.0209(5) Uani 1 1 d . . .
H10 H 0.9642 0.3403 0.6873 0.025 Uiso 1 1 calc R . .
C11 C 0.82713(13) 0.17825(12) 0.60147(12) 0.0156(5) Uani 1 1 d . . .
C12 C 1.05060(14) 0.15110(13) 0.80635(14) 0.0209(5) Uani 1 1 d . . .
H12 H 1.0470 0.1464 0.8451 0.025 Uiso 1 1 calc R . .
C13 C 0.73802(16) -0.07752(14) 0.47718(13) 0.0270(6) Uani 1 1 d . . .
H13 H 0.7056 -0.1095 0.4278 0.032 Uiso 1 1 calc R . .
C14 C 0.83621(14) 0.32387(13) 0.74209(13) 0.0188(5) Uani 1 1 d . . .
C15 C 0.54643(14) 0.09119(13) 0.49325(13) 0.0211(5) Uani 1 1 d . . .
H15 H 0.5135 0.0835 0.4455 0.025 Uiso 1 1 calc R . .
C16 C 0.89989(14) -0.07975(13) 0.82627(13) 0.0214(5) Uani 1 1 d . . .
H16 H 0.9000 -0.1132 0.8453 0.026 Uiso 1 1 calc R . .
C17 C 0.98260(13) 0.31804(13) 0.82056(13) 0.0193(5) Uani 1 1 d . . .
C18 C 0.62150(16) 0.21070(16) 0.83844(14) 0.0296(6) Uani 1 1 d . . .
H18 H 0.5796 0.1956 0.8436 0.036 Uiso 1 1 calc R . .
C19 C 0.63442(14) 0.16139(15) 0.79520(13) 0.0241(5) Uani 1 1 d . . .
H19 H 0.6006 0.1133 0.7710 0.029 Uiso 1 1 calc R . .
C20 C 1.12230(15) 0.18649(14) 0.81775(15) 0.0279(6) Uani 1 1 d . . .
H20 H 1.1665 0.2047 0.8638 0.033 Uiso 1 1 calc R . .
C21 C 0.74768(14) 0.25569(14) 0.82508(13) 0.0221(5) Uani 1 1 d . . .
H21 H 0.7906 0.2710 0.8215 0.027 Uiso 1 1 calc R . .
C22 C 0.99668(17) 0.35911(15) 0.88943(14) 0.0311(6) Uani 1 1 d . . .
H22 H 0.9559 0.3611 0.8948 0.037 Uiso 1 1 calc R . .
C23 C 0.99023(15) 0.13075(14) 0.67940(14) 0.0231(5) Uani 1 1 d . . .
H23 H 0.9463 0.1119 0.6330 0.028 Uiso 1 1 calc R . .
C24 C 0.84618(13) -0.00117(12) 0.78830(12) 0.0182(5) Uani 1 1 d . . .
H24 H 0.8102 0.0180 0.7823 0.022 Uiso 1 1 calc R . .
C25 C 0.77119(13) 0.02758(12) 0.57975(13) 0.0164(5) Uani 1 1 d . . .
C26 C 0.68544(14) 0.03170(14) 0.79044(14) 0.0238(5) Uani 1 1 d . . .
H26 H 0.7048 0.0728 0.8324 0.029 Uiso 1 1 calc R . .
C27 C 0.98395(14) 0.12258(12) 0.73714(13) 0.0181(5) Uani 1 1 d . . .
C28 C 0.91955(15) 0.27775(15) 0.58045(14) 0.0274(6) Uani 1 1 d . . .
H28 H 0.9503 0.3104 0.5732 0.033 Uiso 1 1 calc R . .
C29 C 1.06217(16) 0.16699(15) 0.69146(16) 0.0296(6) Uani 1 1 d . . .
H29 H 1.0661 0.1726 0.6532 0.036 Uiso 1 1 calc R . .
C30 C 0.81928(15) 0.16216(14) 0.53294(13) 0.0226(5) Uani 1 1 d . . .
H30 H 0.7829 0.1180 0.4938 0.027 Uiso 1 1 calc R . .
C31 C 0.83602(19) 0.44093(15) 0.77476(17) 0.0349(7) Uani 1 1 d . . .
H31 H 0.8627 0.4902 0.8022 0.042 Uiso 1 1 calc R . .
C32 C 0.72372(14) -0.02027(13) 0.50531(13) 0.0223(5) Uani 1 1 d . . .
H32 H 0.6823 -0.0137 0.4745 0.027 Uiso 1 1 calc R . .
C33 C 0.87568(16) 0.39768(14) 0.78281(15) 0.0280(6) Uani 1 1 d . . .
H33 H 0.9287 0.4183 0.8155 0.034 Uiso 1 1 calc R . .
C34 C 1.04371(14) 0.31272(13) 0.81427(14) 0.0242(6) Uani 1 1 d . . .
H34 H 1.0344 0.2837 0.7693 0.029 Uiso 1 1 calc R . .
C35 C 0.75706(16) 0.29449(15) 0.69271(14) 0.0272(6) Uani 1 1 d . . .
H35 H 0.7301 0.2453 0.6646 0.033 Uiso 1 1 calc R . .
C36 C 0.73405(15) 0.30515(15) 0.86748(14) 0.0267(6) Uani 1 1 d . . .
H36 H 0.7673 0.3534 0.8914 0.032 Uiso 1 1 calc R . .
C37 C 0.71782(17) 0.33782(16) 0.68489(15) 0.0316(6) Uani 1 1 d . . .
H37 H 0.6649 0.3176 0.6518 0.038 Uiso 1 1 calc R . .
C38 C 0.75742(19) 0.41075(16) 0.72626(17) 0.0357(7) Uani 1 1 d . . .
H38 H 0.7311 0.4396 0.7215 0.043 Uiso 1 1 calc R . .
C39 C 0.95339(14) -0.00857(13) 0.77846(13) 0.0192(5) Uani 1 1 d . . .
H39 H 0.9895 0.0056 0.7659 0.023 Uiso 1 1 calc R . .
C40 C 0.67672(13) 0.03698(13) 0.72671(12) 0.0174(5) Uani 1 1 d . . .
C41 C 1.11903(16) 0.35057(15) 0.87496(16) 0.0343(7) Uani 1 1 d . . .
H41 H 1.1597 0.3468 0.8703 0.041 Uiso 1 1 calc R . .
C42 C 0.64947(13) -0.02530(13) 0.66460(13) 0.0204(5) Uani 1 1 d . . .
H42 H 0.6443 -0.0225 0.6221 0.024 Uiso 1 1 calc R . .
C43 C 0.63795(15) -0.09581(15) 0.72964(16) 0.0290(6) Uani 1 1 d . . .
H43 H 0.6248 -0.1401 0.7305 0.035 Uiso 1 1 calc R . .
C44 C 0.67131(16) 0.28243(16) 0.87379(15) 0.0308(6) Uani 1 1 d . . .
H44 H 0.6622 0.3155 0.9020 0.037 Uiso 1 1 calc R . .
C45 C 0.83179(13) 0.01536(12) 0.62490(12) 0.0167(5) Uani 1 1 d . . .
C46 C 0.84716(16) -0.04168(14) 0.59632(14) 0.0249(6) Uani 1 1 d . . .
H46 H 0.8884 -0.0488 0.6268 0.030 Uiso 1 1 calc R . .
C47 C 0.95327(14) -0.05823(13) 0.80700(13) 0.0222(5) Uani 1 1 d . . .
H47 H 0.9892 -0.0774 0.8133 0.027 Uiso 1 1 calc R . .
C48 C 0.63008(14) -0.09124(14) 0.66648(15) 0.0261(6) Uani 1 1 d . . .
H48 H 0.6117 -0.1325 0.6251 0.031 Uiso 1 1 calc R . .
C49 C 1.13317(17) 0.39347(17) 0.94162(16) 0.0444(9) Uani 1 1 d . . .
H49 H 1.1836 0.4203 0.9815 0.053 Uiso 1 1 calc R . .
C50 C 0.86547(16) 0.21181(15) 0.52284(14) 0.0289(6) Uani 1 1 d . . .
H50 H 0.8599 0.2005 0.4771 0.035 Uiso 1 1 calc R . .
C51 C 0.66544(16) -0.03453(16) 0.79176(15) 0.0302(6) Uani 1 1 d . . .
H51 H 0.6705 -0.0378 0.8341 0.036 Uiso 1 1 calc R . .
C52 C 0.84661(14) -0.05093(13) 0.81696(13) 0.0212(5) Uani 1 1 d . . .
H52 H 0.8109 -0.0650 0.8300 0.025 Uiso 1 1 calc R . .
C53 C 1.07199(19) 0.39676(17) 0.94952(16) 0.0435(8) Uani 1 1 d . . .
H53 H 1.0816 0.4243 0.9952 0.052 Uiso 1 1 calc R . .
C54 C 0.80037(17) -0.08730(14) 0.52228(14) 0.0293(6) Uani 1 1 d . . .
H54 H 0.8108 -0.1247 0.5026 0.035 Uiso 1 1 calc R . .
C55 C 0.22357(13) 0.39694(12) 0.18753(12) 0.0176(5) Uani 1 1 d . . .
H55 H 0.1839 0.3742 0.1384 0.021 Uiso 1 1 calc R . .
C56 C 0.44589(13) 0.04279(12) 0.75139(12) 0.0173(5) Uani 1 1 d . . .
C57 C 0.92200(14) 0.39548(14) 0.37068(14) 0.0231(5) Uani 1 1 d . . .
H57 H 0.9386 0.3981 0.3386 0.028 Uiso 1 1 calc R . .
C58 C 0.84589(14) 0.38242(13) 0.34895(13) 0.0183(5) Uani 1 1 d . . .
C59 C 0.48931(14) 0.04439(13) 0.81956(13) 0.0213(5) Uani 1 1 d . . .
H59 H 0.5139 0.0141 0.8249 0.026 Uiso 1 1 calc R . .
C60 C 0.50387(13) 0.17377(12) 0.17676(12) 0.0173(5) Uani 1 1 d . . .
C61 C 0.78326(14) 0.31324(14) 0.19117(14) 0.0216(5) Uani 1 1 d . . .
C62 C 0.40220(13) 0.25531(12) 0.86836(12) 0.0157(5) Uani 1 1 d . . .
C63 C 0.21818(14) 0.08417(13) 0.69422(13) 0.0193(5) Uani 1 1 d . . .
H63 H 0.2236 0.0930 0.6577 0.023 Uiso 1 1 calc R . .
C64 C 0.01777(14) 0.35589(13) 0.13647(13) 0.0208(5) Uani 1 1 d . . .
H64 H 0.0095 0.3233 0.0937 0.025 Uiso 1 1 calc R . .
C65 C 0.53999(18) 0.09464(15) 0.95374(15) 0.0308(6) Uani 1 1 d . . .
C66 C 0.45826(14) 0.13810(12) 0.87131(12) 0.0183(5) Uani 1 1 d . . .
H66 H 0.4634 0.1702 0.9125 0.022 Uiso 1 1 calc R . .
C67 C 0.40875(13) 0.08785(12) 0.74354(12) 0.0171(5) Uani 1 1 d . . .
H67 H 0.3794 0.0850 0.6971 0.021 Uiso 1 1 calc R . .
C68 C 0.13967(14) 0.01453(13) 0.72627(14) 0.0215(5) Uani 1 1 d . . .
H68 H 0.0941 -0.0213 0.7128 0.026 Uiso 1 1 calc R . .
C69 C -0.01347(14) 0.44672(13) 0.19306(13) 0.0220(5) Uani 1 1 d . . .
H69 H -0.0420 0.4736 0.1894 0.026 Uiso 1 1 calc R . .
C70 C 0.49492(14) 0.09268(13) 0.87964(13) 0.0206(5) Uani 1 1 d . . .
C71 C 0.07253(13) 0.36270(12) 0.20420(12) 0.0162(5) Uani 1 1 d . . .
C72 C 0.74226(16) 0.30377(15) 0.11813(14) 0.0284(6) Uani 1 1 d . . .
H72 H 0.7115 0.3281 0.1062 0.034 Uiso 1 1 calc R . .
C73 C 0.34790(15) 0.09363(14) 0.06703(14) 0.0295(6) Uani 1 1 d . . .
H73 H 0.2960 0.0671 0.0305 0.035 Uiso 1 1 calc R . .
C74 C 0.06043(14) 0.51170(13) 0.33009(13) 0.0203(5) Uani 1 1 d . . .
C75 C 0.82023(13) 0.37983(12) 0.39711(12) 0.0168(5) Uani 1 1 d . . .
C76 C -0.08086(17) 0.38762(17) 0.05653(15) 0.0340(7) Uani 1 1 d . . .
C77 C 0.65749(13) 0.17877(12) 0.24340(13) 0.0184(5) Uani 1 1 d . . .
C78 C 0.08399(13) 0.41469(12) 0.26630(12) 0.0168(5) Uani 1 1 d . . .
H78 H 0.1208 0.4220 0.3126 0.020 Uiso 1 1 calc R . .
C79 C 0.41416(13) 0.13707(12) 0.80318(12) 0.0157(5) Uani 1 1 d . . .
C80 C 0.36382(13) 0.27750(12) 0.90143(12) 0.0162(5) Uani 1 1 d . . .
H80 H 0.3125 0.2484 0.8814 0.019 Uiso 1 1 calc R . .
C81 C 0.21121(13) 0.37784(12) 0.23821(12) 0.0154(5) Uani 1 1 d . . .
C82 C 0.27852(13) 0.12537(12) 0.76753(12) 0.0168(5) Uani 1 1 d . . .
C83 C 0.01396(13) 0.11546(13) 0.00905(12) 0.0179(5) Uani 1 1 d . . .
H83 H -0.0100 0.0725 -0.0324 0.021 Uiso 1 1 calc R . .
C84 C 0.04207(13) 0.45569(13) 0.26087(13) 0.0184(5) Uani 1 1 d . . .
C85 C 0.19906(14) 0.05371(13) 0.79934(13) 0.0181(5) Uani 1 1 d . . .
C86 C 0.59715(13) 0.48107(12) 0.23031(12) 0.0159(5) Uani 1 1 d . . .
C87 C 0.08790(13) 0.24781(13) 0.13621(12) 0.0161(5) Uani 1 1 d . . .
C88 C 0.26735(13) 0.10750(12) 0.81917(12) 0.0167(5) Uani 1 1 d . . .
H88 H 0.3067 0.1323 0.8684 0.020 Uiso 1 1 calc R . .
C89 C 0.12585(13) 0.22609(12) 0.10262(12) 0.0164(5) Uani 1 1 d . . .
H89 H 0.1771 0.2555 0.1225 0.020 Uiso 1 1 calc R . .
C90 C 0.56291(14) 0.20292(14) 0.34487(14) 0.0233(5) Uani 1 1 d . . .
H90 H 0.5244 0.1593 0.3061 0.028 Uiso 1 1 calc R . .
C91 C 0.48033(16) 0.11286(14) 0.11545(14) 0.0263(6) Uani 1 1 d . . .
H91 H 0.5167 0.0985 0.1110 0.032 Uiso 1 1 calc R . .
C92 C 0.47584(13) 0.38834(13) 0.99459(12) 0.0183(5) Uani 1 1 d . . .
H92 H 0.4997 0.4316 1.0357 0.022 Uiso 1 1 calc R . .
C93 C 0.29350(14) 0.44903(13) 0.20835(13) 0.0185(5) Uani 1 1 d . . .
C94 C -0.02489(14) 0.39645(14) 0.13115(13) 0.0236(5) Uani 1 1 d . . .
C95 C 0.82564(16) 0.27383(15) 0.20641(15) 0.0290(6) Uani 1 1 d . . .
H95 H 0.8517 0.2778 0.2539 0.035 Uiso 1 1 calc R . .
C96 C 0.43739(15) -0.00718(14) 0.68398(13) 0.0213(5) Uani 1 1 d . . .
C97 C 0.37044(15) 0.15355(14) 0.12794(14) 0.0256(6) Uani 1 1 d . . .
H97 H 0.3336 0.1671 0.1323 0.031 Uiso 1 1 calc R . .
C98 C 0.30117(15) 0.46654(14) 0.15095(14) 0.0246(6) Uani 1 1 d . . .
C99 C 0.19526(14) 0.26787(13) 0.30433(12) 0.0189(5) Uani 1 1 d . . .
H99 H 0.2337 0.2781 0.2939 0.023 Uiso 1 1 calc R . .
C100 C 0.35466(14) 0.36087(14) 0.99612(13) 0.0230(5) Uani 1 1 d . . .
C101 C 0.19302(15) 0.03807(14) 0.85804(14) 0.0238(5) Uani 1 1 d . . .
C102 C 0.01823(19) 0.21474(18) 0.34944(18) 0.0370(7) Uani 1 1 d . . .
C103 C 0.87200(14) 0.38751(13) 0.46636(13) 0.0202(5) Uani 1 1 d . . .
H103 H 0.8556 0.3843 0.4984 0.024 Uiso 1 1 calc R . .
C104 C 0.44450(14) 0.35636(13) 0.19838(14) 0.0210(5) Uani 1 1 d . . .
H104 H 0.4460 0.3611 0.1588 0.025 Uiso 1 1 calc R . .
C105 C 0.66959(14) 0.48403(12) 0.37238(12) 0.0170(5) Uani 1 1 d . . .
C106 C 0.40010(13) 0.34203(13) 0.96357(12) 0.0176(5) Uani 1 1 d . . .
C107 C 0.73493(19) 0.09313(17) 0.23436(17) 0.0384(7) Uani 1 1 d . . .
H107 H 0.7598 0.0635 0.2310 0.046 Uiso 1 1 calc R . .
C108 C 0.51495(13) 0.36747(13) 0.96168(12) 0.0178(5) Uani 1 1 d . . .
C109 C 0.34213(14) 0.46877(13) 0.33267(13) 0.0223(5) Uani 1 1 d . . .
C110 C 0.27201(14) 0.41673(13) 0.31158(13) 0.0198(5) Uani 1 1 d . . .
H110 H 0.2656 0.4077 0.3475 0.024 Uiso 1 1 calc R . .
C111 C 0.69093(16) 0.15961(15) 0.29929(14) 0.0274(6) Uani 1 1 d . . .
H111 H 0.6873 0.1753 0.3404 0.033 Uiso 1 1 calc R . .
C112 C 0.35783(13) 0.21364(12) 0.73113(12) 0.0165(5) Uani 1 1 d . . .
C113 C 0.64979(13) 0.50114(13) 0.20969(12) 0.0187(5) Uani 1 1 d . . .
H113 H 0.6839 0.4800 0.2140 0.022 Uiso 1 1 calc R . .
C114 C 0.94757(14) 0.39987(13) 0.48790(14) 0.0235(5) Uani 1 1 d . . .
H114 H 0.9816 0.4051 0.5343 0.028 Uiso 1 1 calc R . .
C115 C 0.41576(13) 0.23069(12) 0.71615(12) 0.0188(5) Uani 1 1 d . . .
H115 H 0.4578 0.2206 0.7386 0.023 Uiso 1 1 calc R . .
C116 C 0.59683(14) 0.41623(14) 0.99257(13) 0.0228(5) Uani 1 1 d . . .
C117 C 0.54514(14) 0.51252(13) 0.22200(13) 0.0193(5) Uani 1 1 d . . .
H117 H 0.5093 0.4994 0.2351 0.023 Uiso 1 1 calc R . .
C118 C 0.40222(16) 0.07339(15) 0.06074(15) 0.0320(6) Uani 1 1 d . . .
H118 H 0.3870 0.0331 0.0198 0.038 Uiso 1 1 calc R . .
C119 C 0.14985(14) 0.03002(14) 0.67414(13) 0.0233(5) Uani 1 1 d . . .
C120 C 0.72878(13) 0.46757(12) 0.41371(12) 0.0171(5) Uani 1 1 d . . .
C121 C 0.07767(13) 0.26833(12) 0.28945(12) 0.0188(5) Uani 1 1 d . . .
H121 H 0.0360 0.2796 0.2698 0.023 Uiso 1 1 calc R B .
C122 C 0.82980(18) 0.22831(17) 0.15169(16) 0.0366(7) Uani 1 1 d . . .
H122 H 0.8589 0.2026 0.1631 0.044 Uiso 1 1 calc R . .
C123 C 0.47771(18) 0.28000(18) 0.65567(18) 0.0361(7) Uani 1 1 d . . .
C124 C 0.60992(13) 0.25115(13) 0.33351(12) 0.0166(5) Uani 1 1 d . . .
C125 C 0.43886(17) 0.34091(15) 0.31558(16) 0.0307(6) Uani 1 1 d . . .
H125 H 0.4369 0.3351 0.3546 0.037 Uiso 1 1 calc R . .
C126 C 0.47936(13) 0.30266(13) 0.90077(12) 0.0173(5) Uani 1 1 d . . .
H126 H 0.5074 0.2901 0.8807 0.021 Uiso 1 1 calc R . .
C127 C 0.37402(15) 0.32295(14) 0.19011(15) 0.0271(6) Uani 1 1 d . . .
H127 H 0.3286 0.3059 0.1452 0.032 Uiso 1 1 calc R . .
C128 C 0.01070(14) 0.19966(13) 0.10370(12) 0.0176(5) Uani 1 1 d . . .
H128 H -0.0170 0.2114 0.1244 0.021 Uiso 1 1 calc R . .
C129 C 0.44796(14) 0.19357(13) 0.18263(13) 0.0205(5) Uani 1 1 d . . .
H129 H 0.4627 0.2338 0.2233 0.025 Uiso 1 1 calc R . .
C130 C 0.13406(13) 0.28656(12) 0.27297(12) 0.0165(5) Uani 1 1 d . B .
C131 C 0.97273(14) 0.40451(14) 0.44021(14) 0.0250(6) Uani 1 1 d . . .
H131 H 1.0237 0.4137 0.4551 0.030 Uiso 1 1 calc R . .
C132 C -0.10788(15) 0.08785(14) 0.00925(13) 0.0231(5) Uani 1 1 d . . .
C133 C 0.66819(13) 0.31697(13) 0.39121(13) 0.0168(5) Uani 1 1 d . . .
C134 C 0.79123(19) 0.22107(18) 0.08097(17) 0.0412(8) Uani 1 1 d . . .
H134 H 0.7948 0.1910 0.0449 0.049 Uiso 1 1 calc R . .
C135 C 0.82128(15) 0.47498(15) 0.20982(15) 0.0268(6) Uani 1 1 d . . .
H135 H 0.8063 0.4367 0.1673 0.032 Uiso 1 1 calc R . .
C136 C 0.66535(16) 0.15668(14) 0.18274(14) 0.0261(6) Uani 1 1 d . . .
H136 H 0.6454 0.1714 0.1460 0.031 Uiso 1 1 calc R . .
C137 C 0.81683(13) 0.46246(13) 0.26633(13) 0.0194(5) Uani 1 1 d . . .
C138 C 0.50979(15) 0.37559(14) 0.32473(14) 0.0241(5) Uani 1 1 d . . .
H138 H 0.5549 0.3939 0.3702 0.029 Uiso 1 1 calc R . .
C139 C 0.60042(14) 0.58329(13) 0.17525(13) 0.0213(5) Uani 1 1 d . . .
H139 H 0.6018 0.6176 0.1574 0.026 Uiso 1 1 calc R . .
C140 C 0.13558(15) 0.14304(14) 0.00819(14) 0.0234(5) Uani 1 1 d . . .
C141 C 0.08983(13) 0.16176(13) 0.04018(12) 0.0177(5) Uani 1 1 d . . .
C142 C -0.02513(13) 0.13559(13) 0.04207(12) 0.0173(5) Uani 1 1 d . . .
C143 C 0.65193(14) 0.55240(13) 0.18277(13) 0.0209(5) Uani 1 1 d . . .
H143 H 0.6878 0.5659 0.1698 0.025 Uiso 1 1 calc R . .
C144 C 0.29654(14) 0.23130(12) 0.69621(12) 0.0182(5) Uani 1 1 d . . .
H144 H 0.2570 0.2219 0.7053 0.022 Uiso 1 1 calc R . .
C145 C 0.71239(17) 0.58951(14) 0.47818(15) 0.0309(6) Uani 1 1 d . . .
H145 H 0.7065 0.6294 0.5000 0.037 Uiso 1 1 calc R . .
C146 C 0.08159(15) 0.23358(13) 0.33474(13) 0.0227(5) Uani 1 1 d . B .
C147 C 0.67926(15) 0.33356(14) 0.46113(13) 0.0254(6) Uani 1 1 d . . .
H147 H 0.7180 0.3768 0.5003 0.030 Uiso 1 1 calc R . .
C148 C 0.73006(19) 0.11692(17) 0.29463(17) 0.0362(7) Uani 1 1 d . . .
H148 H 0.7529 0.1046 0.3328 0.043 Uiso 1 1 calc R . .
C149 C 0.84055(14) 0.52083(14) 0.33020(14) 0.0237(5) Uani 1 1 d . . .
H149 H 0.8382 0.5134 0.3685 0.028 Uiso 1 1 calc R . .
C150 C 0.20029(14) 0.23466(13) 0.35049(13) 0.0209(5) Uani 1 1 d . B .
C151 C 0.78092(14) 0.51460(13) 0.48785(13) 0.0234(5) Uani 1 1 d . . .
H151 H 0.8212 0.5052 0.5163 0.028 Uiso 1 1 calc R . .
C152 C 0.35360(14) 0.48477(13) 0.28115(14) 0.0220(5) Uani 1 1 d . . .
H152 H 0.4005 0.5187 0.2951 0.026 Uiso 1 1 calc R . .
C153 C 0.70303(18) 0.11271(16) 0.17746(16) 0.0333(7) Uani 1 1 d . . .
H153 H 0.7069 0.0966 0.1366 0.040 Uiso 1 1 calc R . .
C154 C 0.66092(16) 0.54427(14) 0.40475(14) 0.0255(6) Uani 1 1 d . . .
H154 H 0.6205 0.5538 0.3768 0.031 Uiso 1 1 calc R . .
C155 C 0.51325(14) 0.38289(12) 0.26572(13) 0.0183(5) Uani 1 1 d . . .
C156 C 0.29333(14) 0.26231(13) 0.64863(13) 0.0216(5) Uani 1 1 d . A .
C157 C 0.14335(15) 0.21687(13) 0.36609(13) 0.0234(5) Uani 1 1 d . . .
H157 H 0.1465 0.1944 0.3967 0.028 Uiso 1 1 calc R B .
C158 C 0.22686(16) 0.28055(15) 0.61286(15) 0.0284(6) Uani 1 1 d . . .
C159 C 0.37125(16) 0.31503(15) 0.24853(17) 0.0311(6) Uani 1 1 d . . .
H159 H 0.3240 0.2923 0.2428 0.037 Uiso 1 1 calc R . .
C160 C 0.35150(15) 0.27809(13) 0.63416(13) 0.0247(6) Uani 1 1 d . . .
H160 H 0.3491 0.2987 0.6021 0.030 Uiso 1 1 calc R A .
C161 C 0.40449(17) 0.50891(18) 0.41292(16) 0.0392(7) Uani 1 1 d . . .
C162 C 0.54692(14) 0.56294(13) 0.19444(13) 0.0216(5) Uani 1 1 d . . .
H162 H 0.5120 0.5833 0.1888 0.026 Uiso 1 1 calc R . .
C163 C 0.63254(17) 0.28564(16) 0.47217(15) 0.0327(6) Uani 1 1 d . . .
H163 H 0.6403 0.2970 0.5187 0.039 Uiso 1 1 calc R . .
C164 C 0.84800(16) 0.54417(16) 0.21666(17) 0.0337(7) Uani 1 1 d . . .
H164 H 0.8507 0.5520 0.1787 0.040 Uiso 1 1 calc R . .
C165 C 0.41334(15) 0.26235(14) 0.66876(13) 0.0241(5) Uani 1 1 d . A .
C166 C 0.77306(16) 0.57549(14) 0.51962(14) 0.0292(6) Uani 1 1 d . . .
H166 H 0.8086 0.6069 0.5688 0.035 Uiso 1 1 calc R . .
C167 C 0.74678(18) 0.25889(17) 0.06360(16) 0.0370(7) Uani 1 1 d . . .
H167 H 0.7203 0.2541 0.0158 0.044 Uiso 1 1 calc R . .
C168 C 0.57437(16) 0.22083(15) 0.41400(15) 0.0302(6) Uani 1 1 d . . .
H168 H 0.5430 0.1894 0.4218 0.036 Uiso 1 1 calc R . .
C169 C 0.86755(15) 0.58977(14) 0.33671(16) 0.0293(6) Uani 1 1 d . . .
H169 H 0.8837 0.6283 0.3795 0.035 Uiso 1 1 calc R . .
C170 C 0.26775(16) 0.21680(14) 0.38394(15) 0.0271(6) Uani 1 1 d . . .
C171 C 0.08811(17) -0.01278(18) 0.59415(16) 0.0396(8) Uani 1 1 d . . .
C172 C 0.87061(16) 0.60144(15) 0.27990(18) 0.0342(7) Uani 1 1 d . . .
H172 H 0.8878 0.6477 0.2842 0.041 Uiso 1 1 calc R . .
F1 F 0.21542(10) 0.09735(9) 0.91621(9) 0.0319(4) Uani 1 1 d . . .
F2 F 0.12200(10) -0.00517(10) 0.83561(9) 0.0403(4) Uani 1 1 d . . .
F3 F 0.23890(10) 0.00647(9) 0.88553(9) 0.0342(4) Uani 1 1 d . . .
F4 F 0.01852(10) -0.04057(12) 0.58324(10) 0.0636(7) Uani 1 1 d . . .
F5 F 0.09977(16) -0.06654(16) 0.56260(12) 0.1061(12) Uani 1 1 d . . .
F6 F 0.08396(12) 0.02539(14) 0.55631(11) 0.0822(9) Uani 1 1 d . . .
F7 F 0.36689(9) -0.06020(8) 0.63830(8) 0.0329(4) Uani 1 1 d . . .
F8 F 0.48736(11) -0.03631(10) 0.69856(9) 0.0413(5) Uani 1 1 d . . .
F9 F 0.44843(10) 0.02633(8) 0.64389(8) 0.0308(4) Uani 1 1 d . . .
F10A F 0.4860(6) 0.2268(3) 0.6253(7) 0.098(4) Uani 0.610(13) 1 d PU A 1
F11A F 0.4736(5) 0.3185(6) 0.6199(5) 0.097(4) Uani 0.610(13) 1 d PU A 1
F12A F 0.5450(3) 0.3220(5) 0.7197(3) 0.082(3) Uani 0.610(13) 1 d PU A 1
F13 F 0.64664(9) 0.40564(11) 1.04713(11) 0.0524(6) Uani 1 1 d . . .
F14 F 0.61654(10) 0.40808(9) 0.94319(9) 0.0404(4) Uani 1 1 d . . .
F15 F 0.61178(9) 0.48494(8) 1.02258(9) 0.0344(4) Uani 1 1 d . . .
F16 F 0.39600(9) 0.42065(8) 1.05812(8) 0.0308(4) Uani 1 1 d . . .
F17 F 0.29482(9) 0.36925(9) 0.94914(8) 0.0335(4) Uani 1 1 d . . .
F18 F 0.32368(10) 0.30891(9) 1.01115(9) 0.0369(4) Uani 1 1 d . . .
F19 F 0.50108(12) 0.04195(10) 0.96202(10) 0.0487(5) Uani 1 1 d . . .
F20 F 0.55944(11) 0.15581(10) 1.00877(8) 0.0431(5) Uani 1 1 d . . .
F21 F 0.60610(11) 0.08963(11) 0.96680(9) 0.0489(5) Uani 1 1 d . . .
F22 F 0.17243(12) 0.25823(15) 0.62583(16) 0.0837(9) Uani 1 1 d . . .
F23 F 0.19539(14) 0.25557(13) 0.54069(10) 0.0742(8) Uani 1 1 d . . .
F24 F 0.24870(11) 0.35047(9) 0.63587(11) 0.0453(5) Uani 1 1 d . . .
F25 F 0.00685(9) 0.53672(8) 0.32080(8) 0.0300(4) Uani 1 1 d . . .
F26 F 0.12756(9) 0.56837(8) 0.36175(8) 0.0308(4) Uani 1 1 d . . .
F27 F 0.06827(9) 0.48693(8) 0.38102(8) 0.0264(3) Uani 1 1 d . . .
F28 F -0.13779(11) 0.40479(12) 0.05386(9) 0.0547(6) Uani 1 1 d . . .
F29 F -0.04721(14) 0.42780(15) 0.03320(11) 0.0695(7) Uani 1 1 d . . .
F30 F -0.11398(13) 0.32063(12) 0.00501(10) 0.0708(8) Uani 1 1 d . . .
F31 F -0.15555(9) 0.10074(11) -0.04454(10) 0.0462(5) Uani 1 1 d . . .
F32 F -0.12967(9) 0.09682(9) 0.05772(9) 0.0367(4) Uani 1 1 d . . .
F33 F -0.12436(10) 0.01905(8) -0.02121(10) 0.0404(4) Uani 1 1 d . . .
F34 F 0.09428(9) 0.08362(9) -0.05416(8) 0.0324(4) Uani 1 1 d . . .
F35 F 0.16687(11) 0.19516(9) -0.00657(10) 0.0397(4) Uani 1 1 d . . .
F36 F 0.19484(9) 0.13430(9) 0.05470(9) 0.0367(4) Uani 1 1 d . . .
F37 F 0.31625(12) 0.23287(14) 0.36209(15) 0.0747(8) Uani 1 1 d . B .
F38 F 0.24669(11) 0.14772(10) 0.36656(11) 0.0468(5) Uani 1 1 d . B .
F39 F 0.30727(14) 0.24907(14) 0.45624(10) 0.0850(10) Uani 1 1 d . B .
F40 F 0.41159(12) 0.46620(13) 0.44606(11) 0.0754(8) Uani 1 1 d . . .
F41 F 0.47271(11) 0.54060(14) 0.42385(11) 0.0768(8) Uani 1 1 d . . .
F42 F 0.39070(17) 0.55749(16) 0.44853(12) 0.1146(13) Uani 1 1 d . . .
F43A F -0.0477(5) 0.2001(13) 0.2986(8) 0.094(6) Uani 0.52(3) 1 d PU B 3
F44A F 0.0353(9) 0.2712(4) 0.4099(9) 0.077(3) Uani 0.52(3) 1 d PU B 3
F45A F 0.0152(8) 0.1658(6) 0.3742(8) 0.069(3) Uani 0.52(3) 1 d PU B 3
F46 F 0.25701(11) 0.49998(9) 0.12528(9) 0.0361(4) Uani 1 1 d . . .
F47 F 0.37316(10) 0.50898(10) 0.17469(9) 0.0407(4) Uani 1 1 d . . .
F48 F 0.27832(10) 0.40787(9) 0.09193(8) 0.0310(4) Uani 1 1 d . . .
P1 P 0.60643(3) 0.42138(3) 0.27537(3) 0.01401(12) Uani 1 1 d . . .
P2 P 0.60534(3) 0.23462(3) 0.24703(3) 0.01409(12) Uani 1 1 d . . .
P3 P 0.77409(3) 0.37331(3) 0.26040(3) 0.01608(12) Uani 1 1 d . . .
P4 P 0.88873(3) 0.07899(3) 0.72196(3) 0.01372(11) Uani 1 1 d . . .
P5 P 0.71329(3) 0.12291(3) 0.72542(3) 0.01447(12) Uani 1 1 d . . .
P6 P 0.88312(3) 0.26231(3) 0.74395(3) 0.01376(11) Uani 1 1 d . . .
Si1 Si 0.72074(3) 0.37665(3) 0.36368(3) 0.01389(12) Uani 1 1 d . . .
Si7 Si 0.77247(3) 0.11614(3) 0.62605(3) 0.01284(12) Uani 1 1 d . . .
F10B F 0.4543(5) 0.2370(9) 0.5860(5) 0.099(5) Uani 0.390(13) 1 d PU A 2
F11B F 0.5019(10) 0.3406(6) 0.6568(13) 0.130(7) Uani 0.390(13) 1 d PU A 2
F12B F 0.5343(6) 0.2662(11) 0.6913(9) 0.092(6) Uani 0.390(13) 1 d PU A 2
F45B F 0.0253(9) 0.1799(10) 0.3885(9) 0.087(4) Uani 0.48(3) 1 d PU B 4
F43B F -0.0489(6) 0.1645(6) 0.2828(5) 0.070(3) Uani 0.48(3) 1 d PU B 4
F44B F -0.0016(9) 0.2652(5) 0.3679(12) 0.071(4) Uani 0.48(3) 1 d PU B 4

loop_
_atom_site_aniso_label
_atom_site_aniso_U_11
_atom_site_aniso_U_22
_atom_site_aniso_U_33
_atom_site_aniso_U_23
_atom_site_aniso_U_13
_atom_site_aniso_U_12
Fe1 0.01012(17) 0.01153(18) 0.00863(16) 0.00435(13) 0.00407(13) 0.00371(13)
Fe2 0.01156(17) 0.01136(18) 0.00969(17) 0.00397(14) 0.00486(13) 0.00468(13)
N1 0.0261(11) 0.0273(12) 0.0182(11) 0.0070(9) 0.0096(9) 0.0137(9)
N2 0.0325(13) 0.0401(15) 0.0276(13) 0.0166(11) 0.0106(10) 0.0173(11)
N3 0.0281(12) 0.0329(14) 0.0252(12) 0.0135(10) 0.0054(10) 0.0125(10)
N4 0.0249(11) 0.0244(11) 0.0163(10) 0.0094(9) 0.0091(8) 0.0114(9)
B1 0.0164(13) 0.0171(13) 0.0104(12) 0.0042(10) 0.0056(10) 0.0063(10)
B2 0.0139(12) 0.0163(13) 0.0113(12) 0.0036(10) 0.0038(9) 0.0051(10)
C1 0.0157(11) 0.0162(12) 0.0129(11) 0.0061(9) 0.0045(9) 0.0055(9)
C2 0.0159(12) 0.0265(14) 0.0219(13) 0.0097(11) 0.0112(10) 0.0073(10)
C3 0.0137(11) 0.0137(11) 0.0159(11) 0.0052(9) 0.0062(9) 0.0049(8)
C4 0.0190(12) 0.0193(12) 0.0148(11) 0.0076(9) 0.0083(9) 0.0073(9)
C5 0.0156(11) 0.0187(12) 0.0131(11) 0.0079(9) 0.0068(9) 0.0084(9)
C6 0.0167(12) 0.0244(13) 0.0139(11) 0.0066(10) 0.0090(9) 0.0093(10)
C7 0.0168(11) 0.0131(11) 0.0124(11) 0.0046(9) 0.0040(9) 0.0046(9)
C8 0.0211(13) 0.0325(15) 0.0449(17) 0.0196(13) 0.0216(12) 0.0129(11)
C9 0.0128(11) 0.0256(13) 0.0231(13) 0.0083(11) 0.0056(10) 0.0069(10)
C10 0.0191(12) 0.0211(13) 0.0239(13) 0.0117(10) 0.0115(10) 0.0081(10)
C11 0.0143(11) 0.0190(12) 0.0168(11) 0.0098(9) 0.0085(9) 0.0093(9)
C12 0.0180(12) 0.0215(13) 0.0244(13) 0.0119(10) 0.0104(10) 0.0097(10)
C13 0.0337(15) 0.0214(14) 0.0136(12) 0.0015(10) 0.0089(10) 0.0073(11)
C14 0.0248(13) 0.0200(13) 0.0193(12) 0.0101(10) 0.0145(10) 0.0134(10)
C15 0.0183(12) 0.0220(13) 0.0147(12) 0.0072(10) 0.0032(9) 0.0076(10)
C16 0.0228(12) 0.0167(12) 0.0160(12) 0.0078(10) 0.0047(9) 0.0055(10)
C17 0.0174(12) 0.0155(12) 0.0153(11) 0.0072(9) 0.0031(9) 0.0026(9)
C18 0.0239(14) 0.0431(17) 0.0271(14) 0.0147(13) 0.0167(11) 0.0164(12)
C19 0.0198(13) 0.0303(14) 0.0198(12) 0.0092(11) 0.0102(10) 0.0097(10)
C20 0.0167(12) 0.0273(15) 0.0346(15) 0.0141(12) 0.0088(11) 0.0098(10)
C21 0.0201(12) 0.0270(14) 0.0162(12) 0.0088(10) 0.0080(10) 0.0093(10)
C22 0.0337(15) 0.0271(15) 0.0192(13) 0.0060(11) 0.0100(11) 0.0056(12)
C23 0.0220(13) 0.0283(14) 0.0235(13) 0.0127(11) 0.0135(10) 0.0127(11)
C24 0.0165(11) 0.0174(12) 0.0154(11) 0.0052(9) 0.0055(9) 0.0069(9)
C25 0.0151(11) 0.0152(12) 0.0173(11) 0.0061(9) 0.0092(9) 0.0040(9)
C26 0.0195(12) 0.0295(14) 0.0245(13) 0.0147(11) 0.0119(10) 0.0097(10)
C27 0.0183(12) 0.0166(12) 0.0222(12) 0.0096(10) 0.0113(10) 0.0089(9)
C28 0.0283(14) 0.0302(15) 0.0271(14) 0.0173(12) 0.0171(11) 0.0078(11)
C29 0.0308(15) 0.0360(16) 0.0371(16) 0.0200(13) 0.0258(13) 0.0169(12)
C30 0.0247(13) 0.0251(14) 0.0146(12) 0.0076(10) 0.0105(10) 0.0066(10)
C31 0.0466(18) 0.0201(14) 0.0495(18) 0.0144(13) 0.0324(15) 0.0188(13)
C32 0.0216(12) 0.0216(13) 0.0149(12) 0.0050(10) 0.0062(10) 0.0060(10)
C33 0.0307(14) 0.0201(14) 0.0337(15) 0.0101(12) 0.0185(12) 0.0105(11)
C34 0.0213(13) 0.0201(13) 0.0259(13) 0.0137(11) 0.0068(11) 0.0073(10)
C35 0.0298(14) 0.0243(14) 0.0244(13) 0.0099(11) 0.0101(11) 0.0156(11)
C36 0.0258(14) 0.0272(14) 0.0202(13) 0.0065(11) 0.0094(10) 0.0106(11)
C37 0.0336(15) 0.0380(17) 0.0257(14) 0.0138(12) 0.0126(12) 0.0242(13)
C38 0.0500(19) 0.0372(17) 0.0411(17) 0.0219(14) 0.0296(15) 0.0334(15)
C39 0.0195(12) 0.0187(12) 0.0196(12) 0.0085(10) 0.0099(9) 0.0088(9)
C40 0.0098(10) 0.0233(13) 0.0174(11) 0.0095(10) 0.0061(9) 0.0059(9)
C41 0.0205(13) 0.0308(16) 0.0388(17) 0.0208(14) 0.0041(12) 0.0072(11)
C42 0.0137(11) 0.0238(13) 0.0188(12) 0.0091(10) 0.0058(9) 0.0063(9)
C43 0.0198(13) 0.0269(15) 0.0464(17) 0.0236(13) 0.0175(12) 0.0102(11)
C44 0.0312(15) 0.0377(17) 0.0252(14) 0.0090(12) 0.0158(12) 0.0207(13)
C45 0.0166(11) 0.0144(12) 0.0156(11) 0.0048(9) 0.0084(9) 0.0039(9)
C46 0.0330(14) 0.0230(14) 0.0222(13) 0.0109(11) 0.0137(11) 0.0173(11)
C47 0.0218(12) 0.0185(13) 0.0198(12) 0.0081(10) 0.0057(10) 0.0089(10)
C48 0.0149(12) 0.0210(13) 0.0314(14) 0.0075(11) 0.0069(10) 0.0057(10)
C49 0.0284(16) 0.0349(18) 0.0312(17) 0.0137(14) -0.0076(13) 0.0012(12)
C50 0.0355(15) 0.0359(16) 0.0202(13) 0.0153(12) 0.0189(11) 0.0113(12)
C51 0.0264(14) 0.0411(17) 0.0331(15) 0.0257(13) 0.0172(12) 0.0153(12)
C52 0.0200(12) 0.0217(13) 0.0185(12) 0.0095(10) 0.0086(10) 0.0064(10)
C53 0.049(2) 0.0321(17) 0.0189(14) 0.0059(13) 0.0035(13) 0.0066(14)
C54 0.0438(17) 0.0207(14) 0.0236(14) 0.0064(11) 0.0179(12) 0.0175(12)
C55 0.0159(11) 0.0177(12) 0.0144(11) 0.0038(9) 0.0052(9) 0.0089(9)
C56 0.0177(11) 0.0143(12) 0.0149(11) 0.0036(9) 0.0079(9) 0.0043(9)
C57 0.0192(12) 0.0271(14) 0.0251(13) 0.0120(11) 0.0129(10) 0.0098(10)
C58 0.0179(12) 0.0181(12) 0.0165(11) 0.0076(10) 0.0071(9) 0.0078(9)
C59 0.0246(13) 0.0193(12) 0.0218(13) 0.0106(10) 0.0115(10) 0.0113(10)
C60 0.0151(11) 0.0163(12) 0.0160(11) 0.0082(9) 0.0046(9) 0.0055(9)
C61 0.0189(12) 0.0249(13) 0.0223(13) 0.0076(10) 0.0138(10) 0.0086(10)
C62 0.0176(11) 0.0164(12) 0.0127(11) 0.0079(9) 0.0058(9) 0.0090(9)
C63 0.0208(12) 0.0195(13) 0.0168(12) 0.0088(10) 0.0090(10) 0.0079(10)
C64 0.0214(12) 0.0199(13) 0.0132(11) 0.0037(10) 0.0058(9) 0.0076(10)
C65 0.0442(17) 0.0277(15) 0.0210(14) 0.0106(12) 0.0149(12) 0.0202(13)
C66 0.0205(12) 0.0177(12) 0.0134(11) 0.0042(9) 0.0085(9) 0.0070(9)
C67 0.0164(11) 0.0188(12) 0.0128(11) 0.0069(9) 0.0058(9) 0.0061(9)
C68 0.0156(12) 0.0200(13) 0.0264(13) 0.0100(10) 0.0098(10) 0.0064(9)
C69 0.0184(12) 0.0227(13) 0.0218(13) 0.0094(10) 0.0070(10) 0.0111(10)
C70 0.0230(12) 0.0184(12) 0.0184(12) 0.0093(10) 0.0086(10) 0.0087(10)
C71 0.0149(11) 0.0134(11) 0.0149(11) 0.0053(9) 0.0059(9) 0.0029(9)
C72 0.0286(14) 0.0355(16) 0.0228(13) 0.0128(12) 0.0142(11) 0.0147(12)
C73 0.0191(13) 0.0265(15) 0.0221(13) 0.0092(11) -0.0007(10) 0.0025(10)
C74 0.0163(12) 0.0221(13) 0.0229(13) 0.0087(10) 0.0107(10) 0.0091(10)
C75 0.0148(11) 0.0163(12) 0.0175(11) 0.0061(9) 0.0078(9) 0.0067(9)
C76 0.0358(16) 0.0428(18) 0.0206(14) 0.0118(13) 0.0100(12) 0.0237(14)
C77 0.0178(12) 0.0153(12) 0.0196(12) 0.0065(9) 0.0083(9) 0.0074(9)
C78 0.0139(11) 0.0202(12) 0.0141(11) 0.0075(9) 0.0060(9) 0.0067(9)
C79 0.0150(11) 0.0156(11) 0.0145(11) 0.0059(9) 0.0076(9) 0.0045(9)
C80 0.0131(11) 0.0184(12) 0.0151(11) 0.0071(9) 0.0060(9) 0.0067(9)
C81 0.0159(11) 0.0135(11) 0.0143(11) 0.0042(9) 0.0062(9) 0.0078(9)
C82 0.0166(12) 0.0155(12) 0.0156(11) 0.0047(9) 0.0065(9) 0.0088(9)
C83 0.0188(12) 0.0161(12) 0.0110(11) 0.0039(9) 0.0034(9) 0.0064(9)
C84 0.0144(11) 0.0172(12) 0.0194(12) 0.0067(10) 0.0076(9) 0.0043(9)
C85 0.0188(12) 0.0195(12) 0.0214(12) 0.0091(10) 0.0122(10) 0.0126(10)
C86 0.0172(11) 0.0125(11) 0.0119(11) 0.0037(9) 0.0043(9) 0.0053(9)
C87 0.0179(11) 0.0181(12) 0.0104(11) 0.0072(9) 0.0049(9) 0.0086(9)
C88 0.0160(11) 0.0193(12) 0.0131(11) 0.0049(9) 0.0061(9) 0.0102(9)
C89 0.0139(11) 0.0189(12) 0.0131(11) 0.0069(9) 0.0046(9) 0.0069(9)
C90 0.0215(13) 0.0212(13) 0.0255(13) 0.0123(11) 0.0110(10) 0.0069(10)
C91 0.0259(14) 0.0230(14) 0.0208(13) 0.0049(11) 0.0080(11) 0.0103(11)
C92 0.0176(12) 0.0170(12) 0.0116(11) 0.0018(9) 0.0038(9) 0.0067(9)
C93 0.0181(12) 0.0191(12) 0.0209(12) 0.0078(10) 0.0111(10) 0.0113(10)
C94 0.0195(12) 0.0280(14) 0.0183(12) 0.0107(11) 0.0055(10) 0.0103(10)
C95 0.0281(14) 0.0352(16) 0.0253(14) 0.0118(12) 0.0146(11) 0.0160(12)
C96 0.0225(13) 0.0201(13) 0.0207(12) 0.0082(10) 0.0111(10) 0.0093(10)
C97 0.0195(13) 0.0257(14) 0.0252(13) 0.0127(11) 0.0065(10) 0.0084(10)
C98 0.0228(13) 0.0250(14) 0.0272(14) 0.0112(11) 0.0136(11) 0.0114(11)
C99 0.0204(12) 0.0181(12) 0.0144(11) 0.0040(9) 0.0083(9) 0.0075(9)
C100 0.0189(12) 0.0242(14) 0.0175(12) 0.0028(10) 0.0075(10) 0.0080(10)
C101 0.0245(13) 0.0274(14) 0.0259(13) 0.0130(11) 0.0157(11) 0.0140(11)
C102 0.0392(18) 0.0400(19) 0.0403(18) 0.0234(15) 0.0251(15) 0.0150(14)
C103 0.0225(13) 0.0199(12) 0.0180(12) 0.0085(10) 0.0099(10) 0.0095(10)
C104 0.0213(13) 0.0191(13) 0.0247(13) 0.0105(10) 0.0123(10) 0.0099(10)
C105 0.0207(12) 0.0147(12) 0.0135(11) 0.0051(9) 0.0088(9) 0.0062(9)
C106 0.0181(12) 0.0212(13) 0.0135(11) 0.0079(10) 0.0070(9) 0.0105(10)
C107 0.0491(19) 0.0403(18) 0.0464(18) 0.0246(15) 0.0294(15) 0.0343(15)
C108 0.0162(11) 0.0189(12) 0.0146(11) 0.0079(10) 0.0045(9) 0.0081(9)
C109 0.0179(12) 0.0204(13) 0.0178(12) 0.0052(10) 0.0030(10) 0.0076(10)
C110 0.0224(12) 0.0199(13) 0.0154(11) 0.0076(10) 0.0080(10) 0.0101(10)
C111 0.0315(15) 0.0337(16) 0.0254(14) 0.0152(12) 0.0164(11) 0.0206(12)
C112 0.0190(12) 0.0123(11) 0.0103(10) 0.0011(9) 0.0049(9) 0.0049(9)
C113 0.0165(11) 0.0195(12) 0.0172(11) 0.0072(10) 0.0065(9) 0.0085(9)
C114 0.0206(12) 0.0215(13) 0.0198(12) 0.0096(10) 0.0036(10) 0.0087(10)
C115 0.0171(12) 0.0176(12) 0.0147(11) 0.0046(9) 0.0058(9) 0.0049(9)
C116 0.0192(13) 0.0218(13) 0.0187(12) 0.0044(10) 0.0068(10) 0.0067(10)
C117 0.0179(12) 0.0178(12) 0.0189(12) 0.0063(10) 0.0083(9) 0.0073(9)
C118 0.0316(15) 0.0242(14) 0.0207(13) 0.0023(11) 0.0053(11) 0.0077(11)
C119 0.0182(12) 0.0228(13) 0.0183(12) 0.0057(10) 0.0045(10) 0.0065(10)
C120 0.0163(11) 0.0166(12) 0.0147(11) 0.0049(9) 0.0076(9) 0.0048(9)
C121 0.0180(12) 0.0174(12) 0.0137(11) 0.0035(9) 0.0053(9) 0.0060(9)
C122 0.0378(17) 0.0436(18) 0.0371(17) 0.0167(14) 0.0222(14) 0.0257(14)
C123 0.0354(17) 0.0430(19) 0.0397(17) 0.0256(15) 0.0243(14) 0.0138(14)
C124 0.0171(11) 0.0189(12) 0.0176(11) 0.0093(10) 0.0100(9) 0.0101(9)
C125 0.0377(16) 0.0355(16) 0.0376(16) 0.0199(13) 0.0298(13) 0.0199(13)
C126 0.0173(12) 0.0198(12) 0.0160(11) 0.0083(10) 0.0078(9) 0.0106(10)
C127 0.0199(13) 0.0230(14) 0.0386(15) 0.0147(12) 0.0134(11) 0.0118(10)
C128 0.0198(12) 0.0196(12) 0.0146(11) 0.0072(10) 0.0092(9) 0.0106(10)
C129 0.0216(13) 0.0156(12) 0.0208(12) 0.0076(10) 0.0093(10) 0.0066(10)
C130 0.0182(11) 0.0121(11) 0.0100(10) 0.0004(9) 0.0037(9) 0.0048(9)
C131 0.0130(12) 0.0259(14) 0.0316(14) 0.0113(11) 0.0090(10) 0.0083(10)
C132 0.0229(13) 0.0212(13) 0.0167(12) 0.0048(10) 0.0081(10) 0.0052(10)
C133 0.0171(11) 0.0202(12) 0.0175(11) 0.0103(10) 0.0100(9) 0.0100(9)
C134 0.0467(19) 0.048(2) 0.0350(17) 0.0094(15) 0.0290(15) 0.0251(16)
C135 0.0231(13) 0.0327(15) 0.0293(14) 0.0178(12) 0.0140(11) 0.0134(11)
C136 0.0303(14) 0.0270(14) 0.0239(13) 0.0117(11) 0.0139(11) 0.0163(11)
C137 0.0123(11) 0.0214(13) 0.0250(13) 0.0121(10) 0.0091(9) 0.0067(9)
C138 0.0266(14) 0.0240(14) 0.0255(13) 0.0106(11) 0.0158(11) 0.0127(11)
C139 0.0229(12) 0.0154(12) 0.0159(12) 0.0067(10) 0.0043(9) 0.0051(9)
C140 0.0203(13) 0.0221(13) 0.0192(12) 0.0031(10) 0.0085(10) 0.0068(10)
C141 0.0173(12) 0.0209(13) 0.0136(11) 0.0079(10) 0.0066(9) 0.0088(9)
C142 0.0167(11) 0.0186(12) 0.0135(11) 0.0084(10) 0.0053(9) 0.0061(9)
C143 0.0196(12) 0.0218(13) 0.0178(12) 0.0091(10) 0.0087(9) 0.0053(10)
C144 0.0207(12) 0.0158(12) 0.0133(11) 0.0031(9) 0.0079(9) 0.0062(9)
C145 0.0466(17) 0.0188(14) 0.0233(14) 0.0049(11) 0.0168(12) 0.0158(12)
C146 0.0267(13) 0.0181(13) 0.0168(12) 0.0054(10) 0.0102(10) 0.0049(10)
C147 0.0269(14) 0.0270(14) 0.0163(12) 0.0073(11) 0.0102(10) 0.0071(11)
C148 0.0471(18) 0.0456(19) 0.0370(16) 0.0276(15) 0.0243(14) 0.0352(15)
C149 0.0177(12) 0.0249(14) 0.0267(13) 0.0111(11) 0.0110(10) 0.0080(10)
C150 0.0237(13) 0.0153(12) 0.0158(12) 0.0045(10) 0.0053(10) 0.0087(10)
C151 0.0216(12) 0.0219(13) 0.0168(12) 0.0058(10) 0.0059(10) 0.0057(10)
C152 0.0142(12) 0.0183(12) 0.0266(13) 0.0071(10) 0.0069(10) 0.0069(9)
C153 0.0437(17) 0.0363(17) 0.0300(15) 0.0138(13) 0.0235(13) 0.0247(14)
C154 0.0349(15) 0.0216(14) 0.0208(13) 0.0084(11) 0.0129(11) 0.0172(11)
C155 0.0213(12) 0.0160(12) 0.0222(12) 0.0096(10) 0.0129(10) 0.0105(9)
C156 0.0244(13) 0.0144(12) 0.0151(12) 0.0043(10) 0.0044(10) 0.0062(10)
C157 0.0305(14) 0.0186(13) 0.0165(12) 0.0088(10) 0.0101(10) 0.0068(10)
C158 0.0324(15) 0.0237(14) 0.0251(14) 0.0126(11) 0.0095(11) 0.0142(11)
C159 0.0259(14) 0.0298(15) 0.0485(18) 0.0182(13) 0.0257(13) 0.0149(12)
C160 0.0311(14) 0.0179(13) 0.0172(12) 0.0082(10) 0.0086(10) 0.0063(10)
C161 0.0276(15) 0.0383(18) 0.0225(15) 0.0100(13) -0.0011(12) 0.0019(13)
C162 0.0216(12) 0.0173(12) 0.0195(12) 0.0067(10) 0.0057(10) 0.0099(10)
C163 0.0366(16) 0.0426(18) 0.0208(13) 0.0168(13) 0.0172(12) 0.0127(13)
C164 0.0298(15) 0.0413(18) 0.0471(18) 0.0323(15) 0.0245(13) 0.0178(13)
C165 0.0251(13) 0.0212(13) 0.0188(12) 0.0065(10) 0.0100(10) 0.0047(10)
C166 0.0356(15) 0.0198(14) 0.0144(12) 0.0006(10) 0.0067(11) 0.0055(11)
C167 0.0395(17) 0.050(2) 0.0233(14) 0.0134(14) 0.0191(13) 0.0194(14)
C168 0.0284(14) 0.0349(16) 0.0313(15) 0.0199(13) 0.0184(12) 0.0087(12)
C169 0.0180(13) 0.0240(14) 0.0396(16) 0.0106(12) 0.0120(11) 0.0091(10)
C170 0.0307(14) 0.0233(14) 0.0246(14) 0.0109(11) 0.0104(11) 0.0146(11)
C171 0.0254(15) 0.0439(19) 0.0229(15) 0.0113(14) 0.0030(12) -0.0022(13)
C172 0.0231(14) 0.0297(16) 0.059(2) 0.0285(15) 0.0226(14) 0.0133(12)
F1 0.0468(10) 0.0315(9) 0.0307(9) 0.0136(7) 0.0291(8) 0.0198(8)
F2 0.0300(9) 0.0498(12) 0.0394(10) 0.0245(9) 0.0202(8) 0.0055(8)
F3 0.0517(11) 0.0465(11) 0.0320(9) 0.0278(8) 0.0288(8) 0.0361(9)
F4 0.0238(9) 0.0797(16) 0.0356(11) 0.0234(11) -0.0041(8) -0.0138(9)
F5 0.0853(19) 0.097(2) 0.0365(13) -0.0351(13) -0.0068(12) 0.0376(16)
F6 0.0482(12) 0.094(2) 0.0310(11) 0.0383(12) -0.0124(9) -0.0256(12)
F7 0.0306(9) 0.0264(9) 0.0226(8) -0.0030(7) 0.0160(7) -0.0036(7)
F8 0.0512(11) 0.0444(11) 0.0306(9) 0.0099(8) 0.0177(8) 0.0374(9)
F9 0.0450(10) 0.0261(8) 0.0269(8) 0.0088(7) 0.0274(7) 0.0108(7)
F10A 0.119(7) 0.047(3) 0.187(9) 0.033(4) 0.139(7) 0.034(4)
F11A 0.077(4) 0.177(10) 0.142(6) 0.147(7) 0.083(4) 0.072(5)
F12A 0.028(2) 0.122(6) 0.058(3) 0.018(3) 0.0258(18) -0.004(3)
F13 0.0173(8) 0.0580(13) 0.0621(13) 0.0399(11) 0.0020(8) 0.0072(8)
F14 0.0298(9) 0.0349(10) 0.0401(10) -0.0015(8) 0.0240(8) -0.0002(7)
F15 0.0335(9) 0.0185(8) 0.0401(9) 0.0017(7) 0.0225(7) 0.0018(6)
F16 0.0249(8) 0.0308(9) 0.0211(8) -0.0045(7) 0.0115(6) 0.0081(7)
F17 0.0212(8) 0.0445(10) 0.0281(8) 0.0069(7) 0.0097(6) 0.0199(7)
F18 0.0484(11) 0.0307(9) 0.0426(10) 0.0128(8) 0.0363(9) 0.0140(8)
F19 0.0778(14) 0.0419(11) 0.0337(10) 0.0277(9) 0.0289(10) 0.0249(10)
F20 0.0667(12) 0.0367(10) 0.0147(8) 0.0083(7) 0.0090(8) 0.0319(9)
F21 0.0502(11) 0.0622(13) 0.0287(9) 0.0192(9) 0.0081(8) 0.0396(10)
F22 0.0387(11) 0.126(2) 0.151(2) 0.122(2) 0.0533(15) 0.0521(14)
F23 0.0901(17) 0.0814(17) 0.0205(9) 0.0044(10) -0.0021(10) 0.0687(15)
F24 0.0458(11) 0.0294(10) 0.0576(12) 0.0167(9) 0.0217(9) 0.0241(8)
F25 0.0289(8) 0.0319(9) 0.0285(8) 0.0093(7) 0.0130(7) 0.0203(7)
F26 0.0257(8) 0.0229(8) 0.0283(8) -0.0019(7) 0.0160(7) -0.0006(6)
F27 0.0330(8) 0.0308(9) 0.0213(7) 0.0123(7) 0.0164(6) 0.0170(7)
F28 0.0451(11) 0.0822(16) 0.0287(9) 0.0189(10) 0.0057(8) 0.0459(11)
F29 0.0691(15) 0.111(2) 0.0426(12) 0.0547(14) 0.0249(11) 0.0429(15)
F30 0.0762(15) 0.0637(15) 0.0203(9) -0.0035(9) -0.0119(9) 0.0467(13)
F31 0.0167(8) 0.0639(13) 0.0438(11) 0.0339(10) 0.0040(7) 0.0069(8)
F32 0.0273(9) 0.0374(10) 0.0300(9) 0.0021(7) 0.0188(7) -0.0011(7)
F33 0.0328(9) 0.0198(9) 0.0506(11) 0.0000(8) 0.0243(8) -0.0015(7)
F34 0.0246(8) 0.0320(9) 0.0220(8) -0.0063(7) 0.0112(6) 0.0071(7)
F35 0.0523(11) 0.0329(10) 0.0506(11) 0.0158(8) 0.0433(9) 0.0153(8)
F36 0.0216(8) 0.0476(11) 0.0311(9) 0.0069(8) 0.0094(7) 0.0201(7)
F37 0.0479(12) 0.117(2) 0.136(2) 0.1113(19) 0.0613(14) 0.0595(14)
F38 0.0456(11) 0.0301(10) 0.0660(13) 0.0234(9) 0.0248(10) 0.0239(8)
F39 0.0864(17) 0.0950(19) 0.0234(10) -0.0068(11) -0.0110(10) 0.0750(16)
F40 0.0492(12) 0.0764(17) 0.0360(11) 0.0355(12) -0.0143(9) -0.0111(11)
F41 0.0265(10) 0.0961(19) 0.0406(12) 0.0303(12) -0.0104(8) -0.0197(10)
F42 0.094(2) 0.110(2) 0.0332(13) -0.0377(14) -0.0148(12) 0.0553(18)
F43A 0.032(3) 0.210(15) 0.085(7) 0.113(9) 0.037(4) 0.049(6)
F44A 0.083(7) 0.064(4) 0.104(7) 0.019(4) 0.081(6) 0.021(4)
F45A 0.077(6) 0.049(4) 0.131(9) 0.066(4) 0.077(6) 0.032(3)
F46 0.0534(11) 0.0438(11) 0.0390(10) 0.0301(8) 0.0315(8) 0.0343(9)
F47 0.0288(9) 0.0464(11) 0.0402(10) 0.0187(9) 0.0207(8) 0.0021(8)
F48 0.0393(9) 0.0335(9) 0.0266(8) 0.0113(7) 0.0231(7) 0.0161(7)
P1 0.0150(3) 0.0129(3) 0.0123(3) 0.0050(2) 0.0059(2) 0.0063(2)
P2 0.0148(3) 0.0123(3) 0.0138(3) 0.0049(2) 0.0068(2) 0.0059(2)
P3 0.0151(3) 0.0193(3) 0.0154(3) 0.0082(2) 0.0087(2) 0.0077(2)
P4 0.0134(3) 0.0133(3) 0.0122(3) 0.0054(2) 0.0053(2) 0.0053(2)
P5 0.0119(3) 0.0184(3) 0.0114(3) 0.0056(2) 0.0062(2) 0.0047(2)
P6 0.0146(3) 0.0128(3) 0.0125(3) 0.0053(2) 0.0065(2) 0.0053(2)
Si1 0.0132(3) 0.0149(3) 0.0119(3) 0.0053(2) 0.0056(2) 0.0059(2)
Si7 0.0111(3) 0.0153(3) 0.0102(3) 0.0051(2) 0.0048(2) 0.0050(2)
F10B 0.057(5) 0.162(13) 0.053(5) 0.014(5) 0.042(4) 0.026(5)
F11B 0.152(13) 0.029(4) 0.29(2) 0.069(8) 0.182(14) 0.031(6)
F12B 0.055(5) 0.199(16) 0.113(9) 0.130(11) 0.065(6) 0.077(8)
F45B 0.057(5) 0.184(12) 0.095(6) 0.125(8) 0.055(5) 0.061(7)
F43B 0.032(3) 0.075(6) 0.062(4) 0.004(4) 0.025(3) -0.009(3)
F44B 0.083(7) 0.043(4) 0.137(11) 0.037(5) 0.095(8) 0.033(4)

loop_
_atom_type_symbol
_atom_type_description
_atom_type_scat_dispersion_real
_atom_type_scat_dispersion_imag
_atom_type_scat_source
C C 0.0181 0.0091 'International Tables Vol C Tables 4.2.6.8 and 6.1.1.4'
H H 0.0000 0.0000 'International Tables Vol C Tables 4.2.6.8 and 6.1.1.4'
B B 0.0090 0.0039 'International Tables Vol C Tables 4.2.6.8 and 6.1.1.4'
N N 0.0311 0.0180 'International Tables Vol C Tables 4.2.6.8 and 6.1.1.4'
F F 0.0727 0.0534 'International Tables Vol C Tables 4.2.6.8 and 6.1.1.4'
Si Si 0.2541 0.3302 'International Tables Vol C Tables 4.2.6.8 and 6.1.1.4'
P P 0.2955 0.4335 'International Tables Vol C Tables 4.2.6.8 and 6.1.1.4'
Fe Fe -1.1336 3.1974 'International Tables Vol C Tables 4.2.6.8 and 6.1.1.4'

loop_
_geom_angle_atom_site_label_1
_geom_angle_atom_site_label_2
_geom_angle_atom_site_label_3
_geom_angle
N4 Fe1 P5 97.42(6)
N4 Fe1 P6 105.68(6)
P5 Fe1 P6 113.19(3)
N4 Fe1 Si7 174.42(6)
P5 Fe1 Si7 80.30(2)
P6 Fe1 Si7 79.89(2)
N4 Fe1 P4 98.48(6)
P5 Fe1 P4 124.25(3)
P6 Fe1 P4 113.05(3)
Si7 Fe1 P4 78.85(2)
N1 Fe2 P2 103.34(7)
N1 Fe2 P3 100.86(6)
P2 Fe2 P3 113.89(3)
N1 Fe2 Si1 177.64(6)
P2 Fe2 Si1 78.53(2)
P3 Fe2 Si1 79.53(2)
N1 Fe2 P1 98.38(6)
P2 Fe2 P1 113.83(3)
P3 Fe2 P1 121.96(3)
Si1 Fe2 P1 79.49(2)
N2 N1 Fe2 116.31(16)
N2 N1 H1A 108.2
Fe2 N1 H1A 108.2
N2 N1 H1B 108.2
Fe2 N1 H1B 108.2
H1A N1 H1B 107.4
N1 N2 H2A 109.5
N1 N2 H2B 109.5
H2A N2 H2B 109.5
N1 N2 H2C 109.5
H2A N2 H2C 109.5
H2B N2 H2C 109.5
N4 N3 H3A 109.5
N4 N3 H3B 109.5
H3A N3 H3B 109.5
N4 N3 H3C 109.5
H3A N3 H3C 109.5
H3B N3 H3C 109.5
N3 N4 Fe1 115.80(15)
N3 N4 H4A 108.3
Fe1 N4 H4A 108.3
N3 N4 H4B 108.3
Fe1 N4 H4B 108.3
H4A N4 H4B 107.4
C62 B1 C79 110.42(18)
C62 B1 C112 104.25(19)
C79 B1 C112 113.31(19)
C62 B1 C82 114.26(19)
C79 B1 C82 102.14(19)
C112 B1 C82 112.77(19)
C87 B2 C71 110.55(18)
C87 B2 C81 114.3(2)
C71 B2 C81 104.89(19)
C87 B2 C130 103.24(18)
C71 B2 C130 112.39(19)
C81 B2 C130 111.73(18)
C2 C1 C3 121.2(2)
C2 C1 P5 124.48(18)
C3 C1 P5 114.29(17)
C9 C2 C1 119.5(2)
C9 C2 H2 120.2
C1 C2 H2 120.2
C4 C3 C1 118.2(2)
C4 C3 Si7 126.31(18)
C1 C3 Si7 115.52(17)
C15 C4 C3 120.8(2)
C15 C4 H4 119.6
C3 C4 H4 119.6
C10 C5 C11 121.7(2)
C10 C5 P6 124.32(18)
C11 C5 P6 113.72(18)
C19 C6 C21 118.8(2)
C19 C6 P5 122.94(19)
C21 C6 P5 118.03(19)
C24 C7 C39 118.7(2)
C24 C7 P4 117.92(17)
C39 C7 P4 123.06(19)
C29 C8 C20 120.0(3)
C29 C8 H8 120.0
C20 C8 H8 120.0
C2 C9 C15 120.1(2)
C2 C9 H9 120.0
C15 C9 H9 120.0
C28 C10 C5 118.8(2)
C28 C10 H10 120.6
C5 C10 H10 120.6
C30 C11 C5 117.9(2)
C30 C11 Si7 126.17(19)
C5 C11 Si7 115.89(17)
C20 C12 C27 120.4(2)
C20 C12 H12 119.8
C27 C12 H12 119.8
C54 C13 C32 120.4(2)
C54 C13 H13 119.8
C32 C13 H13 119.8
C35 C14 C33 118.7(2)
C35 C14 P6 117.11(19)
C33 C14 P6 124.1(2)
C4 C15 C9 120.2(2)
C4 C15 H15 119.9
C9 C15 H15 119.9
C52 C16 C47 119.5(2)
C52 C16 H16 120.2
C47 C16 H16 120.2
C34 C17 C22 119.4(2)
C34 C17 P6 120.83(19)
C22 C17 P6 119.2(2)
C44 C18 C19 119.7(3)
C44 C18 H18 120.2
C19 C18 H18 120.2
C6 C19 C18 120.6(3)
C6 C19 H19 119.7
C18 C19 H19 119.7
C8 C20 C12 120.2(2)
C8 C20 H20 119.9
C12 C20 H20 119.9
C36 C21 C6 120.6(2)
C36 C21 H21 119.7
C6 C21 H21 119.7
C53 C22 C17 119.6(3)
C53 C22 H22 120.2
C17 C22 H22 120.2
C29 C23 C27 120.1(2)
C29 C23 H23 119.9
C27 C23 H23 119.9
C52 C24 C7 120.5(2)
C52 C24 H24 119.7
C7 C24 H24 119.7
C45 C25 C32 118.4(2)
C45 C25 Si7 113.69(17)
C32 C25 Si7 127.30(19)
C51 C26 C40 120.5(3)
C51 C26 H26 119.7
C40 C26 H26 119.7
C12 C27 C23 119.1(2)
C12 C27 P4 121.06(19)
C23 C27 P4 119.75(19)
C50 C28 C10 120.7(2)
C50 C28 H28 119.7
C10 C28 H28 119.7
C8 C29 C23 120.2(3)
C8 C29 H29 119.9
C23 C29 H29 119.9
C50 C30 C11 120.5(2)
C50 C30 H30 119.8
C11 C30 H30 119.8
C38 C31 C33 120.1(3)
C38 C31 H31 119.9
C33 C31 H31 119.9
C13 C32 C25 120.5(2)
C13 C32 H32 119.8
C25 C32 H32 119.8
C14 C33 C31 120.3(3)
C14 C33 H33 119.8
C31 C33 H33 119.8
C17 C34 C41 120.5(3)
C17 C34 H34 119.8
C41 C34 H34 119.8
C14 C35 C37 120.8(3)
C14 C35 H35 119.6
C37 C35 H35 119.6
C44 C36 C21 119.8(3)
C44 C36 H36 120.1
C21 C36 H36 120.1
C38 C37 C35 120.0(3)
C38 C37 H37 120.0
C35 C37 H37 120.0
C37 C38 C31 120.1(3)
C37 C38 H38 120.0
C31 C38 H38 120.0
C47 C39 C7 120.3(2)
C47 C39 H39 119.9
C7 C39 H39 119.9
C26 C40 C42 119.0(2)
C26 C40 P5 122.11(19)
C42 C40 P5 118.22(18)
C49 C41 C34 120.1(3)
C49 C41 H41 120.0
C34 C41 H41 120.0
C48 C42 C40 120.1(2)
C48 C42 H42 119.9
C40 C42 H42 119.9
C48 C43 C51 120.3(3)
C48 C43 H43 119.9
C51 C43 H43 119.9
C36 C44 C18 120.5(2)
C36 C44 H44 119.7
C18 C44 H44 119.7
C25 C45 C46 121.2(2)
C25 C45 P4 115.30(17)
C46 C45 P4 123.53(19)
C54 C46 C45 119.2(2)
C54 C46 H46 120.4
C45 C46 H46 120.4
C39 C47 C16 120.6(2)
C39 C47 H47 119.7
C16 C47 H47 119.7
C43 C48 C42 120.3(2)
C43 C48 H48 119.9
C42 C48 H48 119.9
C41 C49 C53 120.0(3)
C41 C49 H49 120.0
C53 C49 H49 120.0
C28 C50 C30 120.4(2)
C28 C50 H50 119.8
C30 C50 H50 119.8
C43 C51 C26 119.8(3)
C43 C51 H51 120.1
C26 C51 H51 120.1
C16 C52 C24 120.3(2)
C16 C52 H52 119.8
C24 C52 H52 119.8
C22 C53 C49 120.3(3)
C22 C53 H53 119.8
C49 C53 H53 119.8
C46 C54 C13 120.3(2)
C46 C54 H54 119.9
C13 C54 H54 119.9
C93 C55 C81 122.3(2)
C93 C55 H55 118.9
C81 C55 H55 118.9
C59 C56 C67 120.9(2)
C59 C56 C96 121.3(2)
C67 C56 C96 117.8(2)
C131 C57 C58 119.6(2)
C131 C57 H57 120.2
C58 C57 H57 120.2
C57 C58 C75 121.0(2)
C57 C58 P3 124.13(19)
C75 C58 P3 114.75(17)
C56 C59 C70 117.9(2)
C56 C59 H59 121.1
C70 C59 H59 121.1
C91 C60 C129 118.7(2)
C91 C60 P2 123.77(19)
C129 C60 P2 117.27(18)
C95 C61 C72 117.8(2)
C95 C61 P3 123.3(2)
C72 C61 P3 118.8(2)
C80 C62 C126 115.9(2)
C80 C62 B1 125.2(2)
C126 C62 B1 118.7(2)
C82 C63 C119 121.9(2)
C82 C63 H63 119.0
C119 C63 H63 119.0
C94 C64 C71 122.0(2)
C94 C64 H64 119.0
C71 C64 H64 119.0
F19 C65 F21 106.7(2)
F19 C65 F20 106.1(2)
F21 C65 F20 106.3(2)
F19 C65 C70 112.6(2)
F21 C65 C70 112.3(2)
F20 C65 C70 112.3(2)
C70 C66 C79 122.2(2)
C70 C66 H66 118.9
C79 C66 H66 118.9
C56 C67 C79 122.1(2)
C56 C67 H67 118.9
C79 C67 H67 118.9
C119 C68 C85 118.3(2)
C119 C68 H68 120.8
C85 C68 H68 120.8
C94 C69 C84 117.7(2)
C94 C69 H69 121.2
C84 C69 H69 121.2
C59 C70 C66 120.7(2)
C59 C70 C65 119.2(2)
C66 C70 C65 120.1(2)
C64 C71 C78 115.8(2)
C64 C71 B2 123.4(2)
C78 C71 B2 120.5(2)
C167 C72 C61 121.3(3)
C167 C72 H72 119.4
C61 C72 H72 119.4
C118 C73 C97 119.9(2)
C118 C73 H73 120.1
C97 C73 H73 120.1
F25 C74 F26 106.7(2)
F25 C74 F27 106.7(2)
F26 C74 F27 105.40(19)
F25 C74 C84 113.6(2)
F26 C74 C84 112.4(2)
F27 C74 C84 111.5(2)
C103 C75 C58 118.3(2)
C103 C75 Si1 126.64(19)
C58 C75 Si1 114.67(17)
F28 C76 F29 106.3(3)
F28 C76 F30 106.4(3)
F29 C76 F30 105.4(3)
F28 C76 C94 113.3(2)
F29 C76 C94 112.3(3)
F30 C76 C94 112.5(2)
C111 C77 C136 119.3(2)
C111 C77 P2 122.01(19)
C136 C77 P2 118.66(19)
C84 C78 C71 122.1(2)
C84 C78 H78 119.0
C71 C78 H78 119.0
C67 C79 C66 116.1(2)
C67 C79 B1 121.6(2)
C66 C79 B1 121.7(2)
C62 C80 C106 122.0(2)
C62 C80 H80 119.0
C106 C80 H80 119.0
C110 C81 C55 115.7(2)
C110 C81 B2 122.8(2)
C55 C81 B2 121.2(2)
C63 C82 C88 115.8(2)
C63 C82 B1 123.0(2)
C88 C82 B1 120.6(2)
C141 C83 C142 117.6(2)
C141 C83 H83 121.2
C142 C83 H83 121.2
C69 C84 C78 121.2(2)
C69 C84 C74 120.6(2)
C78 C84 C74 118.2(2)
C68 C85 C88 120.5(2)
C68 C85 C101 121.1(2)
C88 C85 C101 118.4(2)
C113 C86 C117 118.7(2)
C113 C86 P1 117.48(17)
C117 C86 P1 123.52(19)
C89 C87 C128 115.4(2)
C89 C87 B2 125.8(2)
C128 C87 B2 118.5(2)
C85 C88 C82 122.4(2)
C85 C88 H88 118.8
C82 C88 H88 118.8
C87 C89 C141 122.4(2)
C87 C89 H89 118.8
C141 C89 H89 118.8
C168 C90 C124 119.4(2)
C168 C90 H90 120.3
C124 C90 H90 120.3
C60 C91 C118 120.2(3)
C60 C91 H91 119.9
C118 C91 H91 119.9
C106 C92 C108 117.3(2)
C106 C92 H92 121.4
C108 C92 H92 121.4
C152 C93 C55 120.6(2)
C152 C93 C98 120.8(2)
C55 C93 C98 118.6(2)
C69 C94 C64 121.3(2)
C69 C94 C76 119.9(2)
C64 C94 C76 118.8(2)
C61 C95 C122 121.0(3)
C61 C95 H95 119.5
C122 C95 H95 119.5
F8 C96 F7 107.6(2)
F8 C96 F9 106.1(2)
F7 C96 F9 104.9(2)
F8 C96 C56 113.3(2)
F7 C96 C56 112.8(2)
F9 C96 C56 111.6(2)
C73 C97 C129 120.3(3)
C73 C97 H97 119.9
C129 C97 H97 119.9
F47 C98 F48 106.8(2)
F47 C98 F46 106.5(2)
F48 C98 F46 105.6(2)
F47 C98 C93 113.3(2)
F48 C98 C93 112.2(2)
F46 C98 C93 112.0(2)
C150 C99 C130 122.2(2)
C150 C99 H99 118.9
C130 C99 H99 118.9
F16 C100 F18 106.9(2)
F16 C100 F17 107.0(2)
F18 C100 F17 105.8(2)
F16 C100 C106 113.5(2)
F18 C100 C106 111.6(2)
F17 C100 C106 111.5(2)
F2 C101 F1 106.9(2)
F2 C101 F3 106.2(2)
F1 C101 F3 105.0(2)
F2 C101 C85 113.5(2)
F1 C101 C85 112.5(2)
F3 C101 C85 112.2(2)
F43A C102 F45B 119.1(8)
F43A C102 F45A 109.9(9)
F45B C102 F45A 13.6(12)
F43A C102 F44A 106.9(6)
F45B C102 F44A 86.3(8)
F45A C102 F44A 98.9(8)
F43A C102 F44B 70.6(6)
F45B C102 F44B 114.4(9)
F45A C102 F44B 122.7(8)
F44A C102 F44B 38.3(4)
F43A C102 F43B 31.7(9)
F45B C102 F43B 101.4(8)
F45A C102 F43B 88.7(8)
F44A C102 F43B 135.3(6)
F44B C102 F43B 101.9(7)
F43A C102 C146 116.1(5)
F45B C102 C146 114.3(7)
F45A C102 C146 114.4(6)
F44A C102 C146 109.0(4)
F44B C102 C146 115.3(4)
F43B C102 C146 107.4(5)
C114 C103 C75 120.8(2)
C114 C103 H103 119.6
C75 C103 H103 119.6
C127 C104 C155 120.6(2)
C127 C104 H104 119.7
C155 C104 H104 119.7
C154 C105 C120 121.1(2)
C154 C105 P1 123.78(19)
C120 C105 P1 115.07(17)
C92 C106 C80 121.5(2)
C92 C106 C100 120.2(2)
C80 C106 C100 118.3(2)
C148 C107 C153 120.8(3)
C148 C107 H107 119.6
C153 C107 H107 119.6
C126 C108 C92 121.2(2)
C126 C108 C116 119.4(2)
C92 C108 C116 119.4(2)
C152 C109 C110 120.8(2)
C152 C109 C161 120.2(3)
C110 C109 C161 119.0(2)
C81 C110 C109 122.2(2)
C81 C110 H110 118.9
C109 C110 H110 118.9
C77 C111 C148 120.5(3)
C77 C111 H111 119.8
C148 C111 H111 119.8
C115 C112 C144 115.8(2)
C115 C112 B1 123.8(2)
C144 C112 B1 120.0(2)
C143 C113 C86 120.8(2)
C143 C113 H113 119.6
C86 C113 H113 119.6
C103 C114 C131 120.1(2)
C103 C114 H114 119.9
C131 C114 H114 119.9
C112 C115 C165 122.6(2)
C112 C115 H115 118.7
C165 C115 H115 118.7
F14 C116 F15 106.5(2)
F14 C116 F13 107.2(2)
F15 C116 F13 105.2(2)
F14 C116 C108 113.3(2)
F15 C116 C108 112.8(2)
F13 C116 C108 111.3(2)
C162 C117 C86 120.3(2)
C162 C117 H117 119.8
C86 C117 H117 119.8
C73 C118 C91 120.5(3)
C73 C118 H118 119.8
C91 C118 H118 119.8
C68 C119 C63 121.1(2)
C68 C119 C171 120.1(2)
C63 C119 C171 118.9(2)
C151 C120 C105 118.1(2)
C151 C120 Si1 127.08(19)
C105 C120 Si1 114.34(17)
C130 C121 C146 122.1(2)
C130 C121 H121 118.9
C146 C121 H121 118.9
C134 C122 C95 120.6(3)
C134 C122 H122 119.7
C95 C122 H122 119.7
F10A C123 F11B 126.0(7)
F10A C123 F12B 58.4(6)
F11B C123 F12B 110.7(8)
F10A C123 F11A 109.6(6)
F11B C123 F11A 31.7(9)
F12B C123 F11A 129.1(5)
F10A C123 F12A 106.0(5)
F11B C123 F12A 72.3(9)
F12B C123 F12A 49.6(7)
F11A C123 F12A 102.8(5)
F10A C123 F10B 43.4(5)
F11B C123 F10B 100.5(9)
F12B C123 F10B 99.2(7)
F11A C123 F10B 72.5(7)
F12A C123 F10B 136.9(5)
F10A C123 C165 114.3(4)
F11B C123 C165 116.5(6)
F12B C123 C165 116.5(4)
F11A C123 C165 113.1(4)
F12A C123 C165 110.2(3)
F10B C123 C165 110.8(5)
C133 C124 C90 121.0(2)
C133 C124 P2 113.83(18)
C90 C124 P2 125.09(19)
C159 C125 C138 120.3(3)
C159 C125 H125 119.9
C138 C125 H125 119.9
C108 C126 C62 122.1(2)
C108 C126 H126 119.0
C62 C126 H126 119.0
C159 C127 C104 120.1(3)
C159 C127 H127 119.9
C104 C127 H127 119.9
C142 C128 C87 122.4(2)
C142 C128 H128 118.8
C87 C128 H128 118.8
C97 C129 C60 120.4(2)
C97 C129 H129 119.8
C60 C129 H129 119.8
C121 C130 C99 116.0(2)
C121 C130 B2 123.7(2)
C99 C130 B2 119.9(2)
C57 C131 C114 120.1(2)
C57 C131 H131 119.9
C114 C131 H131 119.9
F33 C132 F32 106.9(2)
F33 C132 F31 106.0(2)
F32 C132 F31 105.8(2)
F33 C132 C142 113.2(2)
F32 C132 C142 113.2(2)
F31 C132 C142 111.2(2)
C124 C133 C147 118.5(2)
C124 C133 Si1 114.64(17)
C147 C133 Si1 126.78(19)
C122 C134 C167 119.8(3)
C122 C134 H134 120.1
C167 C134 H134 120.1
C164 C135 C137 120.5(3)
C164 C135 H135 119.7
C137 C135 H135 119.7
C153 C136 C77 120.1(3)
C153 C136 H136 120.0
C77 C136 H136 120.0
C135 C137 C149 118.8(2)
C135 C137 P3 124.5(2)
C149 C137 P3 116.51(19)
C125 C138 C155 120.1(2)
C125 C138 H138 119.9
C155 C138 H138 119.9
C162 C139 C143 120.0(2)
C162 C139 H139 120.0
C143 C139 H139 120.0
F34 C140 F36 107.0(2)
F34 C140 F35 106.6(2)
F36 C140 F35 105.9(2)
F34 C140 C141 113.4(2)
F36 C140 C141 111.9(2)
F35 C140 C141 111.6(2)
C83 C141 C89 121.2(2)
C83 C141 C140 120.4(2)
C89 C141 C140 118.4(2)
C128 C142 C83 121.0(2)
C128 C142 C132 119.6(2)
C83 C142 C132 119.4(2)
C139 C143 C113 119.8(2)
C139 C143 H143 120.1
C113 C143 H143 120.1
C156 C144 C112 122.0(2)
C156 C144 H144 119.0
C112 C144 H144 119.0
C154 C145 C166 120.0(2)
C154 C145 H145 120.0
C166 C145 H145 120.0
C157 C146 C121 120.7(2)
C157 C146 C102 120.0(3)
C121 C146 C102 119.2(2)
C163 C147 C133 120.3(2)
C163 C147 H147 119.9
C133 C147 H147 119.9
C107 C148 C111 120.1(3)
C107 C148 H148 119.9
C111 C148 H148 119.9
C169 C149 C137 120.3(3)
C169 C149 H149 119.8
C137 C149 H149 119.8
C157 C150 C99 120.8(2)
C157 C150 C170 118.9(2)
C99 C150 C170 120.3(2)
C166 C151 C120 120.5(2)
C166 C151 H151 119.7
C120 C151 H151 119.7
C109 C152 C93 118.4(2)
C109 C152 H152 120.8
C93 C152 H152 120.8
C136 C153 C107 119.1(3)
C136 C153 H153 120.4
C107 C153 H153 120.4
C145 C154 C105 119.8(2)
C145 C154 H154 120.1
C105 C154 H154 120.1
C104 C155 C138 118.9(2)
C104 C155 P1 120.87(19)
C138 C155 P1 120.16(19)
C160 C156 C144 121.0(2)
C160 C156 C158 118.9(2)
C144 C156 C158 120.1(2)
C150 C157 C146 118.1(2)
C150 C157 H157 120.9
C146 C157 H157 120.9
F22 C158 F24 105.7(2)
F22 C158 F23 108.5(3)
F24 C158 F23 104.1(2)
F22 C158 C156 113.6(2)
F24 C158 C156 112.1(2)
F23 C158 C156 112.2(2)
C127 C159 C125 120.0(3)
C127 C159 H159 120.0
C125 C159 H159 120.0
C156 C160 C165 118.3(2)
C156 C160 H160 120.8
C165 C160 H160 120.8
F42 C161 F41 107.7(3)
F42 C161 F40 106.4(3)
F41 C161 F40 105.6(3)
F42 C161 C109 112.0(3)
F41 C161 C109 112.7(3)
F40 C161 C109 112.0(3)
C117 C162 C139 120.4(2)
C117 C162 H162 119.8
C139 C162 H162 119.8
C168 C163 C147 120.4(2)
C168 C163 H163 119.8
C147 C163 H163 119.8
C172 C164 C135 120.1(3)
C172 C164 H164 119.9
C135 C164 H164 119.9
C160 C165 C115 120.3(2)
C160 C165 C123 119.7(3)
C115 C165 C123 120.0(2)
C145 C166 C151 120.3(2)
C145 C166 H166 119.8
C151 C166 H166 119.8
C72 C167 C134 119.5(3)
C72 C167 H167 120.3
C134 C167 H167 120.3
C90 C168 C163 120.4(3)
C90 C168 H168 119.8
C163 C168 H168 119.8
C172 C169 C149 120.4(3)
C172 C169 H169 119.8
C149 C169 H169 119.8
F39 C170 F37 107.8(3)
F39 C170 F38 105.5(2)
F37 C170 F38 104.7(2)
F39 C170 C150 112.1(2)
F37 C170 C150 113.4(2)
F38 C170 C150 112.7(2)
F5 C171 F6 106.5(3)
F5 C171 F4 106.6(3)
F6 C171 F4 106.1(3)
F5 C171 C119 111.7(3)
F6 C171 C119 112.8(3)
F4 C171 C119 112.6(3)
C169 C172 C164 119.9(3)
C169 C172 H172 120.1
C164 C172 H172 120.1
C105 P1 C155 103.23(11)
C105 P1 C86 102.35(10)
C155 P1 C86 105.17(11)
C105 P1 Fe2 113.71(8)
C155 P1 Fe2 114.92(8)
C86 P1 Fe2 115.90(8)
C124 P2 C77 104.02(11)
C124 P2 C60 104.00(11)
C77 P2 C60 104.40(11)
C124 P2 Fe2 112.24(8)
C77 P2 Fe2 115.79(8)
C60 P2 Fe2 115.09(8)
C58 P3 C61 105.84(11)
C58 P3 C137 101.15(11)
C61 P3 C137 104.74(12)
C58 P3 Fe2 114.55(8)
C61 P3 Fe2 114.32(8)
C137 P3 Fe2 114.85(8)
C27 P4 C45 103.03(11)
C27 P4 C7 104.81(11)
C45 P4 C7 102.40(11)
C27 P4 Fe1 114.11(8)
C45 P4 Fe1 114.02(8)
C7 P4 Fe1 116.83(8)
C40 P5 C1 104.28(11)
C40 P5 C6 104.59(11)
C1 P5 C6 104.20(11)
C40 P5 Fe1 111.95(8)
C1 P5 Fe1 114.79(8)
C6 P5 Fe1 115.83(8)
C5 P6 C17 107.55(11)
C5 P6 C14 100.33(10)
C17 P6 C14 104.13(11)
C5 P6 Fe1 111.67(8)
C17 P6 Fe1 109.49(8)
C14 P6 Fe1 122.51(8)
C133 Si1 C75 110.07(10)
C133 Si1 C120 103.95(10)
C75 Si1 C120 109.38(10)
C133 Si1 Fe2 110.52(8)
C75 Si1 Fe2 111.78(8)
C120 Si1 Fe2 110.86(8)
C25 Si7 C3 109.08(10)
C25 Si7 C11 103.70(10)
C3 Si7 C11 110.97(10)
C25 Si7 Fe1 111.99(8)
C3 Si7 Fe1 111.38(8)
C11 Si7 Fe1 109.47(7)

loop_
_geom_bond_atom_site_label_1
_geom_bond_atom_site_label_2
_geom_bond_distance
Fe1 N4 2.074(2)
Fe1 P5 2.2831(7)
Fe1 P6 2.3102(7)
Fe1 Si7 2.3158(7)
Fe1 P4 2.3308(7)
Fe2 N1 2.076(2)
Fe2 P2 2.3066(7)
Fe2 P3 2.3108(7)
Fe2 Si1 2.3171(7)
Fe2 P1 2.3228(7)
N1 N2 1.429(3)
N1 H1A 0.9000
N1 H1B 0.9000
N2 H2A 0.8900
N2 H2B 0.8900
N2 H2C 0.8900
N3 N4 1.450(3)
N3 H3A 0.8900
N3 H3B 0.8900
N3 H3C 0.8900
N4 H4A 0.9000
N4 H4B 0.9000
B1 C62 1.639(3)
B1 C79 1.639(3)
B1 C112 1.641(3)
B1 C82 1.642(3)
B2 C87 1.641(3)
B2 C71 1.642(3)
B2 C81 1.643(3)
B2 C130 1.646(3)
C1 C2 1.393(3)
C1 C3 1.397(3)
C1 P5 1.833(2)
C2 C9 1.380(3)
C2 H2 0.9300
C3 C4 1.396(3)
C3 Si7 1.889(2)
C4 C15 1.383(3)
C4 H4 0.9300
C5 C10 1.396(3)
C5 C11 1.402(3)
C5 P6 1.828(2)
C6 C19 1.392(4)
C6 C21 1.395(3)
C6 P5 1.838(2)
C7 C24 1.400(3)
C7 C39 1.400(3)
C7 P4 1.832(2)
C8 C29 1.388(4)
C8 C20 1.389(4)
C8 H8 0.9300
C9 C15 1.391(4)
C9 H9 0.9300
C10 C28 1.382(3)
C10 H10 0.9300
C11 C30 1.398(3)
C11 Si7 1.893(2)
C12 C20 1.389(4)
C12 C27 1.395(3)
C12 H12 0.9300
C13 C54 1.387(4)
C13 C32 1.387(4)
C13 H13 0.9300
C14 C35 1.391(4)
C14 C33 1.393(3)
C14 P6 1.841(2)
C15 H15 0.9300
C16 C52 1.385(3)
C16 C47 1.391(4)
C16 H16 0.9300
C17 C34 1.387(4)
C17 C22 1.403(4)
C17 P6 1.828(2)
C18 C44 1.386(4)
C18 C19 1.393(4)
C18 H18 0.9300
C19 H19 0.9300
C20 H20 0.9300
C21 C36 1.395(3)
C21 H21 0.9300
C22 C53 1.391(4)
C22 H22 0.9300
C23 C29 1.392(4)
C23 C27 1.403(3)
C23 H23 0.9300
C24 C52 1.388(3)
C24 H24 0.9300
C25 C45 1.394(3)
C25 C32 1.399(3)
C25 Si7 1.888(2)
C26 C51 1.391(4)
C26 C40 1.396(3)
C26 H26 0.9300
C27 P4 1.830(2)
C28 C50 1.382(4)
C28 H28 0.9300
C29 H29 0.9300
C30 C50 1.392(4)
C30 H30 0.9300
C31 C38 1.379(4)
C31 C33 1.398(4)
C31 H31 0.9300
C32 H32 0.9300
C33 H33 0.9300
C34 C41 1.395(4)
C34 H34 0.9300
C35 C37 1.393(4)
C35 H35 0.9300
C36 C44 1.375(4)
C36 H36 0.9300
C37 C38 1.379(4)
C37 H37 0.9300
C38 H38 0.9300
C39 C47 1.384(3)
C39 H39 0.9300
C40 C42 1.402(3)
C40 P5 1.827(2)
C41 C49 1.374(5)
C41 H41 0.9300
C42 C48 1.390(4)
C42 H42 0.9300
C43 C48 1.382(4)
C43 C51 1.388(4)
C43 H43 0.9300
C44 H44 0.9300
C45 C46 1.401(3)
C45 P4 1.831(2)
C46 C54 1.382(4)
C46 H46 0.9300
C47 H47 0.9300
C48 H48 0.9300
C49 C53 1.395(5)
C49 H49 0.9300
C50 H50 0.9300
C51 H51 0.9300
C52 H52 0.9300
C53 H53 0.9300
C54 H54 0.9300
C55 C93 1.399(3)
C55 C81 1.403(3)
C55 H55 0.9300
C56 C59 1.388(3)
C56 C67 1.394(3)
C56 C96 1.497(3)
C57 C131 1.383(4)
C57 C58 1.393(3)
C57 H57 0.9300
C58 C75 1.403(3)
C58 P3 1.827(2)
C59 C70 1.390(3)
C59 H59 0.9300
C60 C91 1.396(3)
C60 C129 1.397(3)
C60 P2 1.840(2)
C61 C95 1.384(4)
C61 C72 1.407(4)
C61 P3 1.840(2)
C62 C80 1.395(3)
C62 C126 1.408(3)
C63 C82 1.399(3)
C63 C119 1.401(3)
C63 H63 0.9300
C64 C94 1.396(3)
C64 C71 1.398(3)
C64 H64 0.9300
C65 F19 1.330(4)
C65 F21 1.341(3)
C65 F20 1.350(3)
C65 C70 1.499(3)
C66 C70 1.394(3)
C66 C79 1.396(3)
C66 H66 0.9300
C67 C79 1.395(3)
C67 H67 0.9300
C68 C119 1.379(4)
C68 C85 1.387(3)
C68 H68 0.9300
C69 C94 1.380(3)
C69 C84 1.387(3)
C69 H69 0.9300
C71 C78 1.400(3)
C72 C167 1.388(4)
C72 H72 0.9300
C73 C118 1.373(4)
C73 C97 1.385(4)
C73 H73 0.9300
C74 F25 1.335(3)
C74 F26 1.344(3)
C74 F27 1.348(3)
C74 C84 1.492(3)
C75 C103 1.395(3)
C75 Si1 1.886(2)
C76 F28 1.328(3)
C76 F29 1.333(4)
C76 F30 1.338(3)
C76 C94 1.500(3)
C77 C111 1.379(3)
C77 C136 1.403(3)
C77 P2 1.831(2)
C78 C84 1.391(3)
C78 H78 0.9300
C80 C106 1.395(3)
C80 H80 0.9300
C81 C110 1.399(3)
C82 C88 1.400(3)
C83 C141 1.386(3)
C83 C142 1.392(3)
C83 H83 0.9300
C85 C88 1.399(3)
C85 C101 1.486(3)
C86 C113 1.393(3)
C86 C117 1.403(3)
C86 P1 1.832(2)
C87 C89 1.391(3)
C87 C128 1.413(3)
C88 H88 0.9300
C89 C141 1.396(3)
C89 H89 0.9300
C90 C168 1.379(4)
C90 C124 1.403(3)
C90 H90 0.9300
C91 C118 1.398(4)
C91 H91 0.9300
C92 C106 1.384(3)
C92 C108 1.396(3)
C92 H92 0.9300
C93 C152 1.385(3)
C93 C98 1.490(3)
C95 C122 1.393(4)
C95 H95 0.9300
C96 F8 1.329(3)
C96 F7 1.334(3)
C96 F9 1.349(3)
C97 C129 1.391(3)
C97 H97 0.9300
C98 F47 1.336(3)
C98 F48 1.343(3)
C98 F46 1.350(3)
C99 C150 1.389(3)
C99 C130 1.404(3)
C99 H99 0.9300
C100 F16 1.329(3)
C100 F18 1.346(3)
C100 F17 1.350(3)
C100 C106 1.498(3)
C101 F2 1.333(3)
C101 F1 1.343(3)
C101 F3 1.353(3)
C102 F43A 1.253(8)
C102 F45B 1.283(10)
C102 F45A 1.314(10)
C102 F44A 1.376(9)
C102 F44B 1.284(8)
C102 F43B 1.397(9)
C102 C146 1.498(4)
C103 C114 1.386(4)
C103 H103 0.9300
C104 C127 1.389(4)
C104 C155 1.399(3)
C104 H104 0.9300
C105 C154 1.397(3)
C105 C120 1.401(3)
C105 P1 1.825(2)
C107 C148 1.361(4)
C107 C153 1.397(4)
C107 H107 0.9300
C108 C126 1.387(3)
C108 C116 1.501(3)
C109 C152 1.383(4)
C109 C110 1.399(4)
C109 C161 1.506(3)
C110 H110 0.9300
C111 C148 1.392(4)
C111 H111 0.9300
C112 C115 1.392(3)
C112 C144 1.408(3)
C113 C143 1.391(3)
C113 H113 0.9300
C114 C131 1.393(4)
C114 H114 0.9300
C115 C165 1.396(3)
C115 H115 0.9300
C116 F14 1.320(3)
C116 F15 1.331(3)
C116 F13 1.351(3)
C117 C162 1.384(3)
C117 H117 0.9300
C118 H118 0.9300
C119 C171 1.502(3)
C120 C151 1.397(3)
C120 Si1 1.890(2)
C121 C130 1.389(3)
C121 C146 1.399(3)
C121 H121 0.9300
C122 C134 1.375(4)
C122 H122 0.9300
C123 F10A 1.255(6)
C123 F11B 1.263(10)
C123 F12B 1.284(8)
C123 F11A 1.291(6)
C123 F12A 1.342(5)
C123 F10B 1.360(9)
C123 C165 1.491(4)
C124 C133 1.399(3)
C124 P2 1.820(2)
C125 C159 1.386(4)
C125 C138 1.394(4)
C125 H125 0.9300
C126 H126 0.9300
C127 C159 1.384(4)
C127 H127 0.9300
C128 C142 1.385(3)
C128 H128 0.9300
C129 H129 0.9300
C131 H131 0.9300
C132 F33 1.326(3)
C132 F32 1.333(3)
C132 F31 1.352(3)
C132 C142 1.500(3)
C133 C147 1.401(3)
C133 Si1 1.885(2)
C134 C167 1.393(4)
C134 H134 0.9300
C135 C164 1.390(4)
C135 C137 1.395(4)
C135 H135 0.9300
C136 C153 1.392(4)
C136 H136 0.9300
C137 C149 1.399(3)
C137 P3 1.842(2)
C138 C155 1.398(3)
C138 H138 0.9300
C139 C162 1.387(4)
C139 C143 1.387(3)
C139 H139 0.9300
C140 F34 1.329(3)
C140 F36 1.343(3)
C140 F35 1.347(3)
C140 C141 1.495(3)
C143 H143 0.9300
C144 C156 1.387(3)
C144 H144 0.9300
C145 C154 1.378(4)
C145 C166 1.389(4)
C145 H145 0.9300
C146 C157 1.386(4)
C147 C163 1.390(4)
C147 H147 0.9300
C148 H148 0.9300
C149 C169 1.388(4)
C149 H149 0.9300
C150 C157 1.385(4)
C150 C170 1.505(3)
C151 C166 1.395(4)
C151 H151 0.9300
C152 H152 0.9300
C153 H153 0.9300
C154 H154 0.9300
C155 P1 1.827(2)
C156 C160 1.387(4)
C156 C158 1.503(3)
C157 H157 0.9300
C158 F22 1.312(4)
C158 F24 1.327(3)
C158 F23 1.328(3)
C159 H159 0.9300
C160 C165 1.388(4)
C160 H160 0.9300
C161 F42 1.305(4)
C161 F41 1.312(4)
C161 F40 1.325(4)
C162 H162 0.9300
C163 C168 1.390(4)
C163 H163 0.9300
C164 C172 1.385(4)
C164 H164 0.9300
C166 H166 0.9300
C167 H167 0.9300
C168 H168 0.9300
C169 C172 1.383(4)
C169 H169 0.9300
C170 F39 1.318(3)
C170 F37 1.323(3)
C170 F38 1.326(3)
C171 F5 1.318(4)
C171 F6 1.321(4)
C171 F4 1.326(4)
C172 H172 0.9300
